data_7061717
loop_
_publ_author_name
'Shi, Kai'
'Lu, Chengrong'
'Zhao, Bei'

_publ_section_title
;
 Carboxylation of terminal alkynes with CO2 catalyzed by
 imidazolium-bridged bis(phenolato) rare-earth metal complexes
;
_journal_issue 35
_journal_name_full 'New Journal of Chemistry'
_journal_page_first 16998
_journal_page_last 17003
_journal_paper_doi 10.1039/D2NJ03130B
_journal_volume 46
_journal_year 2022
_chemical_formula_moiety 'C99 H141 Cl3 N6 Nd2 O6'
_chemical_formula_sum 'C121 H185 Cl3 N6 Nd2 O11.5'
_chemical_formula_weight 2302.57
_space_group_crystal_system monoclinic
_space_group_IT_number 14
_space_group_name_Hall '-P 2yn'
_space_group_name_H-M_alt 'P 1 21/n 1'
_atom_sites_solution_hydrogens geom
_audit_creation_date 2022-06-16
_audit_creation_method
;
Olex2 1.3
(compiled 2020.11.12 svn.r5f609507 for OlexSys, GUI svn.r6408)
;
_audit_update_record
;
2022-06-16 deposited with the CCDC.	2022-08-10 downloaded from the CCDC.
;
_cell_angle_alpha 90
_cell_angle_beta 96.453(4)
_cell_angle_gamma 90
_cell_formula_units_Z 4
_cell_length_a 17.000(2)
_cell_length_b 21.841(2)
_cell_length_c 32.617(4)
_cell_measurement_reflns_used 9516
_cell_measurement_temperature 120.0
_cell_measurement_theta_max 27.34
_cell_measurement_theta_min 2.32
_cell_volume 12034(2)
_computing_cell_refinement 'SAINT v8.37A (Bruker, 2015)'
_computing_data_reduction 'SAINT v8.37A (Bruker, 2015)'
_computing_molecular_graphics 'Olex2 1.3 (Dolomanov et al., 2009)'
_computing_publication_material 'Olex2 1.3 (Dolomanov et al., 2009)'
_computing_structure_refinement 'SHELXL 2018/3 (Sheldrick, 2015)'
_computing_structure_solution 'SHELXT 2014/5 (Sheldrick, 2014)'
_diffrn_ambient_temperature 120.0
_diffrn_measured_fraction_theta_full 0.999
_diffrn_measured_fraction_theta_max 0.997
_diffrn_measurement_device_type 'Bruker APEX-II CCD'
_diffrn_measurement_method '\f and \w scans'
_diffrn_radiation_type MoK\a
_diffrn_radiation_wavelength 0.71073
_diffrn_reflns_av_R_equivalents 0.0982
_diffrn_reflns_av_unetI/netI 0.0490
_diffrn_reflns_Laue_measured_fraction_full 0.999
_diffrn_reflns_Laue_measured_fraction_max 0.997
_diffrn_reflns_limit_h_max 22
_diffrn_reflns_limit_h_min -22
_diffrn_reflns_limit_k_max 28
_diffrn_reflns_limit_k_min -28
_diffrn_reflns_limit_l_max 42
_diffrn_reflns_limit_l_min -42
_diffrn_reflns_number 267931
_diffrn_reflns_point_group_measured_fraction_full 0.999
_diffrn_reflns_point_group_measured_fraction_max 0.997
_diffrn_reflns_theta_full 25.242
_diffrn_reflns_theta_max 27.513
_diffrn_reflns_theta_min 1.699
_diffrn_source_current 1.0
_diffrn_source_power 0.05
_diffrn_source_voltage 50.0
_diffrn_standards_number 0
_exptl_absorpt_coefficient_mu 0.978
_exptl_absorpt_correction_T_max 0.7456
_exptl_absorpt_correction_T_min 0.5558
_exptl_absorpt_correction_type multi-scan
_exptl_absorpt_process_details
;
SADABS-2016/2 (Bruker,2016/2) was used for absorption correction.
wR2(int) was 0.1444 before and 0.0916 after correction.
The Ratio of minimum to maximum transmission is 0.7454.
The \l/2 correction factor is Not present.
;
_exptl_crystal_colour 'clear light blue'
_exptl_crystal_colour_lustre clear
_exptl_crystal_colour_modifier light
_exptl_crystal_colour_primary blue
_exptl_crystal_density_diffrn 1.271
_exptl_crystal_description block
_exptl_crystal_F_000 4864
_exptl_crystal_size_max 0.3
_exptl_crystal_size_mid 0.2
_exptl_crystal_size_min 0.2
_refine_diff_density_max 1.321
_refine_diff_density_min -1.297
_refine_diff_density_rms 0.107
_refine_ls_extinction_method none
_refine_ls_goodness_of_fit_ref 1.026
_refine_ls_hydrogen_treatment constr
_refine_ls_matrix_type full
_refine_ls_number_parameters 1081
_refine_ls_number_reflns 27573
_refine_ls_number_restraints 2343
_refine_ls_restrained_S_all 1.012
_refine_ls_R_factor_all 0.0548
_refine_ls_R_factor_gt 0.0389
_refine_ls_shift/su_max 0.004
_refine_ls_shift/su_mean 0.000
_refine_ls_structure_factor_coef Fsqd
_refine_ls_weighting_details 'w=1/[\s^2^(Fo^2^)+(0.0466P)^2^+25.8784P] where P=(Fo^2^+2Fc^2^)/3'
_refine_ls_weighting_scheme calc
_refine_ls_wR_factor_gt 0.0987
_refine_ls_wR_factor_ref 0.1095
_reflns_Friedel_coverage 0.000
_reflns_number_gt 21868
_reflns_number_total 27573
_reflns_threshold_expression 'I > 2\s(I)'
_cod_data_source_file d2nj03130b2.cif
_cod_data_source_block mo_b220614c_0m_a
_cod_depositor_comments 'Adding full bibliography for 7061714--7061717.cif.'
_cod_original_formula_sum 'C121 H185 Cl3 N6 Nd2 O11.50'
_cod_database_code 7061717
_shelx_shelxl_version_number 2018/3
_shelx_space_group_comment
;
The symmetry employed for this shelxl refinement is uniquely defined
by the following loop, which should always be used as a source of
symmetry information in preference to the above space-group names.
They are only intended as comments.
;
_olex2_refinement_description
;
1. Fixed Uiso
 At 1.2 times of:
  All C(H) groups, All C(H,H) groups
 At 1.5 times of:
  All C(H,H,H) groups
2. Rigid bond restraints
 C02O, C03M, C03H
 with sigma for 1-2 distances of 0.01 and sigma for 1-3 distances of 0.02
 C02O, C03M
 with sigma for 1-2 distances of 0.01 and sigma for 1-3 distances of 0.02
3. Uiso/Uaniso restraints and constraints
C02O \\sim C03M \\sim C03O: within 2A with sigma of 0.01 and sigma for terminal
atoms of 0.02 within 2A
C00J \\sim C00K \\sim C00L \\sim C00M \\sim C00N \\sim C00O \\sim C00P \\sim
C00Q \\sim C2 \\sim C00S \\sim C00T \\sim C00U \\sim C00V \\sim C00W \\sim C00X
\\sim C00Y \\sim C00Z \\sim C010 \\sim C011 \\sim C012 \\sim C013 \\sim C014
\\sim C1 \\sim C016 \\sim C017 \\sim C018 \\sim C019 \\sim C01A \\sim C01B
\\sim C01C \\sim C01D \\sim C01E \\sim C01F \\sim C01G \\sim C01H \\sim C01J
\\sim C01K \\sim C01L \\sim C01M \\sim C01N \\sim C01O \\sim C01P \\sim C01Q
\\sim C01R \\sim C01S \\sim C01T \\sim C01U \\sim C01V \\sim C01W \\sim C01X
\\sim C01Y \\sim C01Z \\sim C020 \\sim C021 \\sim C022 \\sim C024 \\sim C025
\\sim C026 \\sim C027 \\sim C028 \\sim C3 \\sim C02A \\sim C02B \\sim C02C
\\sim C02D \\sim C02E \\sim C02F \\sim C02G \\sim C02H \\sim C02I \\sim C02J
\\sim C02K \\sim C02L \\sim C02M \\sim C02N \\sim C02O \\sim C02P \\sim C02Q
\\sim C02R \\sim C02S \\sim C02T \\sim C02U \\sim C02V \\sim C02W \\sim C02Y
\\sim C02Z \\sim C030 \\sim C032 \\sim C033 \\sim C035 \\sim C036 \\sim C037
\\sim C038 \\sim C03C \\sim C03G \\sim C03H \\sim C03J \\sim C03M \\sim C03O:
within 3.8A with sigma of 0.01 and sigma for terminal atoms of 0.02 within 3.8A
Uanis(C03M) \\sim Ueq, Uanis(C03O) \\sim Ueq, Uanis(C03H) \\sim Ueq: with sigma
of 0.005 and sigma for terminal atoms of 0.01
4.a Secondary CH2 refined with riding coordinates:
 C00L(H00A,H00B), C00Y(H00C,H00D), C011(H01A,H01B), C01C(H01C,H01D), C01W(H01,
 H), C02A(H02G,H02H)
4.b Aromatic/amide H refined with riding coordinates:
 C00K(H00K), C00N(H00N), C00Q(H00Q), C2(H2), C012(H012), C1(H1), C019(H019),
 C01J(H01K), C01K(H01L), C01M(H01P), C01O(H01Q), C01S(H01X), C01T(H01Y),
 C01U(H01Z), C01Z(H5), C021(H021), C022(H022), C024(H024), C3(H3A), C02C(H02L),
 C02I(H02V)
4.c Idealised Me refined as rotating group:
 C01E(H01E,H01F,H01G), C01G(H01H,H01I,H01J), C01L(H01M,H01N,H01O), C01P(H01R,
 H01S,H01T), C01Q(H01U,H01V,H01W), C01X(H3,HA,HB), C01Y(H4,HC,HD), C020(H02A,
 H02B,H02C), C025(H02D,H02E,H02F), C02B(H02I,H02J,H02K), C02D(H02M,H02N,H02O),
 C02E(H02P,H02Q,H02R), C02F(H02S,H02T,H02U), C02J(H02W,H02X,H02Y), C02L(H02Z,HE,
 HF), C02M(H02,HG,HH), C02N(H6,HI,HJ), C02P(H7,HK,HL), C02Q(H8,HM,HN), C02R(H9,
 HO,HP), C02U(H10,HQ,HR), C02V(H11,HS,HT), C02Y(H12,HU,HV), C02Z(H13,HW,HX),
 C030(H03A,H03B,H03C), C033(H03D,H03E,H03F), C035(H03G,H03H,H03I), C036(H03J,
 H03K,H03L), C037(H03M,H03N,H03O), C038(H03P,H03Q,H03R), C03C(H03S,H03T,H03U),
 C03G(H03V,H03W,H03X), C03H(H03Y,HY,HZ), C03J(H03Z,H15,H16), C03M(H03,H17,H18),
 C03O(H14,H19,H20)
;
_smtbx_masks_special_details
;
A solvent mask was calculated and 912 electrons were 
found in a volume of 4128\%A^3^ in 1 void per unit cell. 
This is consistent with the presence of 
5.5[C4H8O] per Asymmetric Unit 
which account for 880 electrons 
per unit cell.
;
_smtbx_masks_void_probe_radius 1.2
_smtbx_masks_void_truncation_radius 1.2
_olex2_submission_special_instructions 'No special instructions were received'

loop_
_space_group_symop_operation_xyz
'x, y, z'
'-x+1/2, y+1/2, -z+1/2'
'-x, -y, -z'
'x-1/2, -y-1/2, z-1/2'

loop_
_atom_site_label
_atom_site_type_symbol
_atom_site_fract_x
_atom_site_fract_y
_atom_site_fract_z
_atom_site_U_iso_or_equiv
_atom_site_adp_type
_atom_site_occupancy
_atom_site_site_symmetry_order
_atom_site_calc_flag
_atom_site_refinement_flags_posn
_atom_site_refinement_flags_adp
_atom_site_refinement_flags_occupancy
_atom_site_disorder_assembly
_atom_site_disorder_group
Nd1 Nd 0.53566(2) 0.58038(2) 0.63929(2) 0.01194(4) Uani 1 1 d . . . . .
Nd2 Nd 0.49112(2) 0.76191(2) 0.61511(2) 0.01178(4) Uani 1 1 d . . . . .
Cl2 Cl 0.49533(4) 0.65097(3) 0.56571(2) 0.01362(14) Uani 1 1 d . . . . .
Cl3 Cl 0.62281(4) 0.69319(3) 0.65463(2) 0.01518(14) Uani 1 1 d . . . . .
Cl1 Cl 0.41644(4) 0.66682(3) 0.66035(2) 0.01533(14) Uani 1 1 d . . . . .
O3 O 0.65129(12) 0.54242(10) 0.62540(7) 0.0169(4) Uani 1 1 d . . . . .
O6 O 0.55420(13) 0.80393(9) 0.56554(6) 0.0156(4) Uani 1 1 d . . . . .
O2 O 0.45029(13) 0.51130(10) 0.61065(6) 0.0162(4) Uani 1 1 d . . . . .
O4 O 0.51885(13) 0.82887(9) 0.66640(6) 0.0168(4) Uani 1 1 d . . . . .
O5 O 0.36510(12) 0.78272(10) 0.59335(7) 0.0166(4) Uani 1 1 d . . . . .
O1 O 0.53771(13) 0.55565(10) 0.70544(6) 0.0173(4) Uani 1 1 d . . . . .
N1 N 0.29732(15) 0.58137(12) 0.57353(8) 0.0157(5) Uani 1 1 d . . . . .
N2 N 0.30357(15) 0.65890(12) 0.53268(8) 0.0164(5) Uani 1 1 d . . . . .
N3 N 0.72283(15) 0.64043(11) 0.56387(8) 0.0150(5) Uani 1 1 d . . . . .
N5 N 0.61615(16) 0.67989(12) 0.75799(8) 0.0175(5) Uani 1 1 d . . . . .
N4 N 0.73752(15) 0.73655(11) 0.57935(8) 0.0148(5) Uani 1 1 d . . . . .
N6 N 0.53040(16) 0.75281(12) 0.74647(8) 0.0183(6) Uani 1 1 d . . . . .
C00J C 0.31625(19) 0.47945(14) 0.60303(10) 0.0173(6) Uani 1 1 d . U . . .
C00K C 0.61853(18) 0.90337(14) 0.48509(10) 0.0167(6) Uani 1 1 d . U . . .
H00K H 0.596649 0.928054 0.462677 0.020 Uiso 1 1 calc R U . . .
C00L C 0.29251(19) 0.54392(14) 0.61149(10) 0.0184(6) Uani 1 1 d . U . . .
H00A H 0.237797 0.544624 0.619155 0.022 Uiso 1 1 calc R U . . .
H00B H 0.328275 0.561056 0.634719 0.022 Uiso 1 1 calc R U . . .
C00M C 0.59835(18) 0.83656(13) 0.54206(9) 0.0149(6) Uani 1 1 d . U . . .
C00N C 0.5012(2) 0.97381(15) 0.72012(10) 0.0205(6) Uani 1 1 d . U . . .
H00N H 0.514390 1.015829 0.717698 0.025 Uiso 1 1 calc R U . . .
C00O C 0.56612(18) 0.87245(14) 0.50756(9) 0.0153(6) Uani 1 1 d . U . . .
C00P C 0.39709(19) 0.46802(14) 0.59904(9) 0.0160(6) Uani 1 1 d . U . . .
C00Q C 0.2590(2) 0.43549(15) 0.59325(10) 0.0212(6) Uani 1 1 d . U . . .
H00Q H 0.205455 0.444989 0.596305 0.025 Uiso 1 1 calc R U . . .
C2 C 0.68712(18) 0.69478(14) 0.56229(9) 0.0148(6) Uani 1 1 d . U . . .
H2 H 0.634169 0.702472 0.550835 0.018 Uiso 1 1 calc R U . . .
C00S C 0.54750(19) 0.53900(14) 0.74494(9) 0.0164(6) Uani 1 1 d . U . . .
C00T C 0.53016(19) 0.93290(14) 0.69261(9) 0.0168(6) Uani 1 1 d . U . . .
C00U C 0.76661(19) 0.47578(14) 0.63591(10) 0.0184(6) Uani 1 1 d . U . . .
C00V C 0.24156(18) 0.83884(14) 0.59166(9) 0.0155(6) Uani 1 1 d . U . . .
C00W C 0.60557(19) 0.56842(14) 0.77236(9) 0.0167(6) Uani 1 1 d . U . . .
C00X C 0.71351(18) 0.51607(14) 0.61136(9) 0.0154(6) Uani 1 1 d . U . . .
C00Y C 0.31629(19) 0.72213(14) 0.51838(10) 0.0172(6) Uani 1 1 d . U . . .
H00C H 0.304567 0.723780 0.487978 0.021 Uiso 1 1 calc R U . . .
H00D H 0.372555 0.733418 0.525542 0.021 Uiso 1 1 calc R U . . .
C00Z C 0.26494(18) 0.76757(14) 0.53741(9) 0.0146(6) Uani 1 1 d . U . . .
C010 C 0.49986(19) 0.39887(14) 0.57008(10) 0.0185(6) Uani 1 1 d . U . . .
C011 C 0.65402(19) 0.61918(14) 0.75679(10) 0.0183(6) Uani 1 1 d . U . . .
H01A H 0.706135 0.620538 0.773694 0.022 Uiso 1 1 calc R U . . .
H01B H 0.663404 0.610017 0.728013 0.022 Uiso 1 1 calc R U . . .
C012 C 0.3559(2) 0.36772(15) 0.57312(10) 0.0202(6) Uani 1 1 d . U . . .
H012 H 0.369547 0.329145 0.562474 0.024 Uiso 1 1 calc R U . . .
C013 C 0.41665(19) 0.41117(14) 0.58185(9) 0.0161(6) Uani 1 1 d . U . . .
C014 C 0.46745(19) 0.85236(14) 0.72901(10) 0.0183(6) Uani 1 1 d . U . . .
C1 C 0.30184(18) 0.64232(14) 0.57192(9) 0.0164(6) Uani 1 1 d . U . . .
H1 H 0.303539 0.669318 0.594836 0.020 Uiso 1 1 calc R U . . .
C016 C 0.50613(19) 0.87022(14) 0.69466(9) 0.0161(6) Uani 1 1 d . U . . .
C017 C 0.29274(18) 0.79622(14) 0.57506(9) 0.0152(6) Uani 1 1 d . U . . .
C018 C 0.47681(18) 0.87404(14) 0.49303(9) 0.0152(6) Uani 1 1 d . U . . .
C019 C 0.19004(19) 0.77873(15) 0.51708(10) 0.0184(6) Uani 1 1 d . U . . .
H019 H 0.173584 0.758232 0.491887 0.022 Uiso 1 1 calc R U . . .
C01A C 0.68147(18) 0.83528(13) 0.55121(9) 0.0149(6) Uani 1 1 d . U . . .
C01B C 0.50059(19) 0.49238(15) 0.76124(9) 0.0189(6) Uani 1 1 d . U . . .
C01C C 0.71783(18) 0.80087(13) 0.58841(9) 0.0148(6) Uani 1 1 d . U . . .
H01C H 0.766708 0.822231 0.599984 0.018 Uiso 1 1 calc R U . . .
H01D H 0.680576 0.801245 0.609656 0.018 Uiso 1 1 calc R U . . .
C01D C 0.70102(18) 0.90085(14) 0.49302(10) 0.0165(6) Uani 1 1 d . U . . .
C01E C 0.5058(2) 0.33632(15) 0.54919(11) 0.0247(7) Uani 1 1 d . U . . .
H01E H 0.495697 0.303784 0.568612 0.037 Uiso 1 1 calc R U . . .
H01F H 0.558981 0.331264 0.540783 0.037 Uiso 1 1 calc R U . . .
H01G H 0.466520 0.333990 0.524833 0.037 Uiso 1 1 calc R U . . .
C01F C 0.2771(2) 0.37755(15) 0.57904(11) 0.0226(7) Uani 1 1 d . U . . .
C01G C 0.4549(2) 0.92046(15) 0.45803(10) 0.0216(7) Uani 1 1 d . U . . .
H01H H 0.481840 0.909387 0.434048 0.032 Uiso 1 1 calc R U . . .
H01I H 0.471432 0.961566 0.467459 0.032 Uiso 1 1 calc R U . . .
H01J H 0.397503 0.919934 0.450314 0.032 Uiso 1 1 calc R U . . .
C01H C 0.4546(2) 0.95778(15) 0.75081(10) 0.0216(7) Uani 1 1 d . U . . .
C01J C 0.62020(19) 0.55090(14) 0.81355(9) 0.0180(6) Uani 1 1 d . U . . .
H01K H 0.660600 0.571134 0.830983 0.022 Uiso 1 1 calc R U . . .
C01K C 0.73147(18) 0.86611(14) 0.52680(9) 0.0159(6) Uani 1 1 d . U . . .
H01L H 0.787201 0.863219 0.533470 0.019 Uiso 1 1 calc R U . . .
C01L C 0.5611(2) 0.39913(16) 0.60825(10) 0.0220(7) Uani 1 1 d . U . . .
H01M H 0.560239 0.438945 0.622046 0.033 Uiso 1 1 calc R U . . .
H01N H 0.613849 0.391792 0.599899 0.033 Uiso 1 1 calc R U . . .
H01O H 0.548269 0.366800 0.627262 0.033 Uiso 1 1 calc R U . . .
C01M C 0.7993(2) 0.64809(16) 0.58264(11) 0.0233(7) Uani 1 1 d . U . . .
H01P H 0.838250 0.616998 0.587858 0.028 Uiso 1 1 calc R U . . .
C01N C 0.73118(18) 0.52938(14) 0.57081(10) 0.0173(6) Uani 1 1 d . U . . .
C01O C 0.80832(19) 0.70802(15) 0.59215(10) 0.0214(7) Uani 1 1 d . U . . .
H01Q H 0.854804 0.726996 0.605232 0.026 Uiso 1 1 calc R U . . .
C01P C 0.7268(2) 0.92155(17) 0.41978(11) 0.0267(7) Uani 1 1 d . U . . .
H01R H 0.672092 0.935009 0.412137 0.040 Uiso 1 1 calc R U . . .
H01S H 0.730417 0.877270 0.415550 0.040 Uiso 1 1 calc R U . . .
H01T H 0.761848 0.942754 0.402574 0.040 Uiso 1 1 calc R U . . .
C01Q C 0.4535(2) 0.81020(15) 0.47604(10) 0.0225(7) Uani 1 1 d . U . . .
H01U H 0.395889 0.808199 0.469224 0.034 Uiso 1 1 calc R U . . .
H01V H 0.470319 0.779189 0.496909 0.034 Uiso 1 1 calc R U . . .
H01W H 0.479286 0.802486 0.451149 0.034 Uiso 1 1 calc R U . . .
C01R C 0.7629(2) 0.46810(15) 0.68244(10) 0.0209(7) Uani 1 1 d . U . . .
C01S C 0.7948(2) 0.50251(15) 0.55430(11) 0.0215(6) Uani 1 1 d . U . . .
H01X H 0.804957 0.513000 0.527119 0.026 Uiso 1 1 calc R U . . .
C01T C 0.82789(19) 0.44949(15) 0.61720(11) 0.0218(7) Uani 1 1 d . U . . .
H01Y H 0.861591 0.421676 0.633201 0.026 Uiso 1 1 calc R U . . .
C01U C 0.3017(2) 0.60739(15) 0.50903(10) 0.0233(7) Uani 1 1 d . U . . .
H01Z H 0.302921 0.605938 0.479994 0.028 Uiso 1 1 calc R U . . .
C01V C 0.8440(2) 0.46055(15) 0.57683(11) 0.0225(7) Uani 1 1 d . U . . .
C01W C 0.68769(19) 0.58115(14) 0.54780(10) 0.0172(6) Uani 1 1 d . U . . .
H01 H 0.692416 0.577509 0.517922 0.021 Uiso 1 1 calc R U . . .
H H 0.630844 0.579592 0.551775 0.021 Uiso 1 1 calc R U . . .
C01X C 0.42789(19) 0.89111(15) 0.52795(10) 0.0202(7) Uani 1 1 d . U . . .
H3 H 0.442100 0.932493 0.537770 0.030 Uiso 1 1 calc R U . . .
HA H 0.438783 0.861943 0.550715 0.030 Uiso 1 1 calc R U . . .
HB H 0.371450 0.889830 0.517743 0.030 Uiso 1 1 calc R U . . .
C01Y C 0.7409(2) 1.00572(15) 0.47277(11) 0.0237(7) Uani 1 1 d . U . . .
H4 H 0.685359 1.016863 0.465230 0.036 Uiso 1 1 calc R U . . .
HC H 0.774379 1.029006 0.455759 0.036 Uiso 1 1 calc R U . . .
HD H 0.756180 1.015204 0.501948 0.036 Uiso 1 1 calc R U . . .
C01Z C 0.16719(19) 0.84868(15) 0.57034(10) 0.0181(6) Uani 1 1 d . U . . .
H5 H 0.133172 0.877037 0.581660 0.022 Uiso 1 1 calc R U . . .
C020 C 0.5204(2) 0.44846(16) 0.53944(10) 0.0244(7) Uani 1 1 d . U . . .
H02A H 0.484852 0.444749 0.513755 0.037 Uiso 1 1 calc R U . . .
H02B H 0.575309 0.443137 0.533596 0.037 Uiso 1 1 calc R U . . .
H02C H 0.514200 0.489042 0.551483 0.037 Uiso 1 1 calc R U . . .
C021 C 0.5175(2) 0.47751(15) 0.80274(9) 0.0186(6) Uani 1 1 d . U . . .
H021 H 0.486195 0.446700 0.813569 0.022 Uiso 1 1 calc R U . . .
C022 C 0.2978(2) 0.55862(16) 0.53436(10) 0.0241(7) Uani 1 1 d . U . . .
H022 H 0.295855 0.516715 0.526518 0.029 Uiso 1 1 calc R U . . .
C024 C 0.4415(2) 0.89550(15) 0.75602(10) 0.0211(6) Uani 1 1 d . U . . .
H024 H 0.414425 0.882145 0.778349 0.025 Uiso 1 1 calc R U . . .
C025 C 0.2782(2) 0.82601(16) 0.66776(10) 0.0240(7) Uani 1 1 d . U . . .
H02D H 0.317006 0.795192 0.661489 0.036 Uiso 1 1 calc R U . . .
H02E H 0.227625 0.805969 0.670830 0.036 Uiso 1 1 calc R U . . .
H02F H 0.297407 0.847031 0.693497 0.036 Uiso 1 1 calc R U . . .
C026 C 0.75182(19) 0.93668(14) 0.46549(10) 0.0190(6) Uani 1 1 d . U . . .
C027 C 0.13892(19) 0.81963(15) 0.53327(10) 0.0188(6) Uani 1 1 d . U . . .
C028 C 0.26657(19) 0.87280(15) 0.63243(10) 0.0185(6) Uani 1 1 d . U . . .
C3 C 0.54105(19) 0.69290(14) 0.74545(9) 0.0168(6) Uani 1 1 d . U . . .
H3A H 0.501092 0.663665 0.737031 0.020 Uiso 1 1 calc R U . . .
C02A C 0.45398(19) 0.78567(15) 0.73632(10) 0.0191(6) Uani 1 1 d . U . . .
H02G H 0.421163 0.780887 0.759340 0.023 Uiso 1 1 calc R U . . .
H02H H 0.424809 0.767382 0.711310 0.023 Uiso 1 1 calc R U . . .
C02B C 0.6128(2) 1.02092(16) 0.66843(12) 0.0299(8) Uani 1 1 d . U . . .
H02I H 0.638053 1.025842 0.696769 0.045 Uiso 1 1 calc R U . . .
H02J H 0.566610 1.047894 0.663944 0.045 Uiso 1 1 calc R U . . .
H02K H 0.650681 1.031652 0.649038 0.045 Uiso 1 1 calc R U . . .
C02C C 0.6561(2) 0.73403(16) 0.76640(12) 0.0292(8) Uani 1 1 d . U . . .
H02L H 0.710925 0.738527 0.775334 0.035 Uiso 1 1 calc R U . . .
C02D C 0.4673(2) 0.42408(17) 0.69958(11) 0.0271(8) Uani 1 1 d . U . . .
H02M H 0.495049 0.452395 0.682864 0.041 Uiso 1 1 calc R U . . .
H02N H 0.423974 0.404219 0.682121 0.041 Uiso 1 1 calc R U . . .
H02O H 0.504383 0.392908 0.711645 0.041 Uiso 1 1 calc R U . . .
C02E C 0.34203(19) 0.91008(15) 0.62992(11) 0.0218(7) Uani 1 1 d . U . . .
H02P H 0.357816 0.929727 0.656594 0.033 Uiso 1 1 calc R U . . .
H02Q H 0.332135 0.941516 0.608527 0.033 Uiso 1 1 calc R U . . .
H02R H 0.384481 0.882888 0.623044 0.033 Uiso 1 1 calc R U . . .
C02F C 0.7805(2) 0.53130(16) 0.70261(11) 0.0282(8) Uani 1 1 d . U . . .
H02S H 0.742672 0.561445 0.689811 0.042 Uiso 1 1 calc R U . . .
H02T H 0.834413 0.543903 0.698635 0.042 Uiso 1 1 calc R U . . .
H02U H 0.775437 0.528673 0.732200 0.042 Uiso 1 1 calc R U . . .
C02G C 0.5772(2) 0.50467(15) 0.82968(10) 0.0196(6) Uani 1 1 d . U . . .
C02H C 0.4337(2) 0.45947(16) 0.73402(10) 0.0231(7) Uani 1 1 d . U . . .
C02I C 0.6025(2) 0.77959(17) 0.75955(12) 0.0318(8) Uani 1 1 d . U . . .
H02V H 0.612474 0.822163 0.763069 0.038 Uiso 1 1 calc R U . . .
C02J C 0.6612(2) 0.91388(17) 0.66648(12) 0.0275(8) Uani 1 1 d . U . . .
H02W H 0.693143 0.922464 0.643946 0.041 Uiso 1 1 calc R U . . .
H02X H 0.646044 0.870562 0.665772 0.041 Uiso 1 1 calc R U . . .
H02Y H 0.692098 0.923139 0.692944 0.041 Uiso 1 1 calc R U . . .
C02K C 0.5864(2) 0.95378(14) 0.66142(10) 0.0194(6) Uani 1 1 d . U . . .
C02L C 0.1556(2) 0.35206(19) 0.53119(13) 0.0358(9) Uani 1 1 d . U . . .
H02Z H 0.131883 0.391072 0.538170 0.054 Uiso 1 1 calc R U . . .
HE H 0.113664 0.321674 0.524503 0.054 Uiso 1 1 calc R U . . .
HF H 0.185020 0.357800 0.507319 0.054 Uiso 1 1 calc R U . . .
C02M C 0.6833(2) 0.44395(17) 0.69312(11) 0.0265(7) Uani 1 1 d . U . . .
H02 H 0.684626 0.440363 0.723141 0.040 Uiso 1 1 calc R U . . .
HG H 0.673048 0.403647 0.680428 0.040 Uiso 1 1 calc R U . . .
HH H 0.641147 0.472371 0.682635 0.040 Uiso 1 1 calc R U . . .
C02N C 0.8262(2) 0.42312(17) 0.70219(11) 0.0303(8) Uani 1 1 d . U . . .
H6 H 0.879045 0.438593 0.698390 0.046 Uiso 1 1 calc R U . . .
HI H 0.818468 0.382942 0.688978 0.046 Uiso 1 1 calc R U . . .
HJ H 0.821396 0.419266 0.731733 0.046 Uiso 1 1 calc R U . . .
C02O C 0.9174(2) 0.43317(17) 0.56031(12) 0.0294(8) Uani 1 1 d . U . . .
C02P C 0.2029(2) 0.91871(16) 0.64287(11) 0.0240(7) Uani 1 1 d . U . . .
H7 H 0.153322 0.896837 0.645411 0.036 Uiso 1 1 calc R U . . .
HK H 0.194138 0.949271 0.620826 0.036 Uiso 1 1 calc R U . . .
HL H 0.220665 0.939212 0.668997 0.036 Uiso 1 1 calc R U . . .
C02Q C 0.3723(2) 0.50676(18) 0.71579(11) 0.0288(8) Uani 1 1 d . U . . .
H8 H 0.346379 0.525366 0.738099 0.043 Uiso 1 1 calc R U . . .
HM H 0.332514 0.486371 0.696373 0.043 Uiso 1 1 calc R U . . .
HN H 0.398864 0.538649 0.701307 0.043 Uiso 1 1 calc R U . . .
C02R C 0.8399(2) 0.92201(16) 0.47525(11) 0.0250(7) Uani 1 1 d . U . . .
H9 H 0.870303 0.945574 0.456858 0.037 Uiso 1 1 calc R U . . .
HO H 0.848515 0.878168 0.471162 0.037 Uiso 1 1 calc R U . . .
HP H 0.857468 0.932905 0.503972 0.037 Uiso 1 1 calc R U . . .
C02S C 0.2122(2) 0.32953(16) 0.56818(12) 0.0287(8) Uani 1 1 d . U . . .
C02T C 0.5930(2) 0.48182(15) 0.87461(10) 0.0208(7) Uani 1 1 d . U . . .
C02U C -0.0056(2) 0.82694(18) 0.54192(11) 0.0277(8) Uani 1 1 d . U . . .
H10 H -0.003799 0.784963 0.552598 0.042 Uiso 1 1 calc R U . . .
HQ H -0.058339 0.835294 0.527641 0.042 Uiso 1 1 calc R U . . .
HR H 0.005690 0.855738 0.564862 0.042 Uiso 1 1 calc R U . . .
C02V C 0.5460(2) 0.94916(17) 0.61721(11) 0.0270(7) Uani 1 1 d . U . . .
H11 H 0.498784 0.975238 0.614153 0.041 Uiso 1 1 calc R U . . .
HS H 0.530564 0.906589 0.611188 0.041 Uiso 1 1 calc R U . . .
HT H 0.582756 0.962697 0.597965 0.041 Uiso 1 1 calc R U . . .
C02W C 0.05643(19) 0.83446(16) 0.51167(10) 0.0220(7) Uani 1 1 d . U . . .
C02Y C 0.3890(3) 0.4134(2) 0.75827(12) 0.0386(10) Uani 1 1 d . U . . .
H12 H 0.425291 0.380793 0.769036 0.058 Uiso 1 1 calc R U . . .
HU H 0.345289 0.395522 0.739991 0.058 Uiso 1 1 calc R U . . .
HV H 0.367963 0.434281 0.781267 0.058 Uiso 1 1 calc R U . . .
C02Z C 0.6100(2) 0.41322(16) 0.87470(11) 0.0289(8) Uani 1 1 d . U . . .
H13 H 0.563019 0.391332 0.862120 0.043 Uiso 1 1 calc R U . . .
HW H 0.623239 0.399134 0.903162 0.043 Uiso 1 1 calc R U . . .
HX H 0.654564 0.405120 0.858866 0.043 Uiso 1 1 calc R U . . .
C030 C 0.6638(2) 0.51405(19) 0.89828(11) 0.0319(8) Uani 1 1 d . U . . .
H03A H 0.711170 0.506701 0.884437 0.048 Uiso 1 1 calc R U . . .
H03B H 0.672184 0.497994 0.926489 0.048 Uiso 1 1 calc R U . . .
H03C H 0.653417 0.558145 0.899111 0.048 Uiso 1 1 calc R U . . .
C032 C 0.4184(2) 1.00688(17) 0.77651(12) 0.0303(8) Uani 1 1 d . U . . .
C033 C 0.2464(3) 0.26752(19) 0.55676(18) 0.0505(12) Uani 1 1 d . U . . .
H03D H 0.274117 0.272341 0.532199 0.076 Uiso 1 1 calc R U . . .
H03E H 0.203207 0.237909 0.551004 0.076 Uiso 1 1 calc R U . . .
H03F H 0.283512 0.252729 0.579773 0.076 Uiso 1 1 calc R U . . .
C035 C 0.5191(2) 0.49337(18) 0.89703(11) 0.0297(8) Uani 1 1 d . U . . .
H03G H 0.505906 0.537050 0.895736 0.045 Uiso 1 1 calc R U . . .
H03H H 0.530055 0.480736 0.925942 0.045 Uiso 1 1 calc R U . . .
H03I H 0.474475 0.469641 0.883653 0.045 Uiso 1 1 calc R U . . .
C036 C 0.1655(3) 0.3200(2) 0.60530(14) 0.0416(10) Uani 1 1 d . U . . .
H03J H 0.201602 0.306738 0.629178 0.062 Uiso 1 1 calc R U . . .
H03K H 0.124816 0.288696 0.598604 0.062 Uiso 1 1 calc R U . . .
H03L H 0.140211 0.358619 0.611814 0.062 Uiso 1 1 calc R U . . .
C037 C 0.0329(2) 0.7933(2) 0.47458(13) 0.0428(11) Uani 1 1 d . U . . .
H03M H 0.067918 0.801141 0.453263 0.064 Uiso 1 1 calc R U . . .
H03N H -0.021961 0.801871 0.463500 0.064 Uiso 1 1 calc R U . . .
H03O H 0.037657 0.750290 0.483148 0.064 Uiso 1 1 calc R U . . .
C038 C 0.0565(2) 0.90185(19) 0.49693(13) 0.0354(9) Uani 1 1 d . U . . .
H03P H 0.065223 0.929025 0.520918 0.053 Uiso 1 1 calc R U . . .
H03Q H 0.005323 0.911417 0.481272 0.053 Uiso 1 1 calc R U . . .
H03R H 0.098837 0.907754 0.479283 0.053 Uiso 1 1 calc R U . . .
C03C C 0.3747(3) 0.9791(2) 0.81049(17) 0.0596(14) Uani 1 1 d . U . . .
H03S H 0.332663 0.951929 0.798121 0.089 Uiso 1 1 calc R U . . .
H03T H 0.351336 1.011935 0.825658 0.089 Uiso 1 1 calc R U . . .
H03U H 0.411983 0.955645 0.829480 0.089 Uiso 1 1 calc R U . . .
C03G C 0.3562(4) 1.0422(3) 0.7482(2) 0.0741(17) Uani 1 1 d . U . . .
H03V H 0.381404 1.061492 0.725942 0.111 Uiso 1 1 calc R U . . .
H03W H 0.332236 1.073737 0.764192 0.111 Uiso 1 1 calc R U . . .
H03X H 0.315014 1.013811 0.736396 0.111 Uiso 1 1 calc R U . . .
C03H C 0.9867(3) 0.4740(3) 0.5724(2) 0.0773(17) Uani 1 1 d . U . . .
H03Y H 0.979093 0.513076 0.557789 0.116 Uiso 1 1 calc R U . . .
HY H 1.035103 0.454302 0.565188 0.116 Uiso 1 1 calc R U . . .
HZ H 0.991432 0.481271 0.602248 0.116 Uiso 1 1 calc R U . . .
C03J C 0.4804(3) 1.0505(3) 0.79538(19) 0.0694(16) Uani 1 1 d . U . . .
H03Z H 0.456385 1.079530 0.813234 0.104 Uiso 1 1 calc R U . . .
H15 H 0.502975 1.072994 0.773467 0.104 Uiso 1 1 calc R U . . .
H16 H 0.522382 1.027569 0.811766 0.104 Uiso 1 1 calc R U . . .
C03M C 0.9073(4) 0.4238(4) 0.51458(19) 0.0881(19) Uani 1 1 d . U . . .
H03 H 0.954407 0.403665 0.506208 0.132 Uiso 1 1 calc R U . . .
H17 H 0.900083 0.463596 0.500732 0.132 Uiso 1 1 calc R U . . .
H18 H 0.860683 0.398161 0.506853 0.132 Uiso 1 1 calc R U . . .
C03O C 0.9382(4) 0.3711(3) 0.5791(2) 0.0833(18) Uani 1 1 d . U . . .
H14 H 0.950689 0.375394 0.609059 0.125 Uiso 1 1 calc R U . . .
H19 H 0.984342 0.354550 0.567341 0.125 Uiso 1 1 calc R U . . .
H20 H 0.893245 0.343253 0.573151 0.125 Uiso 1 1 calc R U . . .

loop_
_atom_site_aniso_label
_atom_site_aniso_U_11
_atom_site_aniso_U_22
_atom_site_aniso_U_33
_atom_site_aniso_U_23
_atom_site_aniso_U_13
_atom_site_aniso_U_12
Nd1 0.01384(8) 0.01099(8) 0.01095(8) 0.00111(6) 0.00126(6) 0.00037(6)
Nd2 0.01363(8) 0.01069(8) 0.01094(8) 0.00064(6) 0.00107(6) 0.00061(6)
Cl2 0.0154(3) 0.0138(3) 0.0114(3) 0.0003(3) 0.0009(3) 0.0007(3)
Cl3 0.0158(3) 0.0145(3) 0.0146(3) 0.0018(3) -0.0011(3) -0.0009(3)
Cl1 0.0173(3) 0.0145(3) 0.0145(3) -0.0001(3) 0.0033(3) -0.0001(3)
O3 0.0161(11) 0.0159(11) 0.0190(11) 0.0017(9) 0.0031(9) 0.0054(9)
O6 0.0184(11) 0.0147(11) 0.0142(10) 0.0041(8) 0.0037(8) -0.0016(9)
O2 0.0178(11) 0.0138(10) 0.0169(11) -0.0010(8) 0.0009(8) -0.0008(9)
O4 0.0230(11) 0.0133(11) 0.0142(10) -0.0024(8) 0.0026(9) 0.0008(9)
O5 0.0132(10) 0.0177(11) 0.0185(11) 0.0022(9) -0.0001(8) 0.0020(9)
O1 0.0230(12) 0.0156(11) 0.0134(10) 0.0037(8) 0.0026(9) -0.0024(9)
N1 0.0156(13) 0.0138(13) 0.0169(13) -0.0015(10) -0.0011(10) 0.0021(10)
N2 0.0152(13) 0.0166(13) 0.0171(13) -0.0023(10) 0.0009(10) 0.0028(10)
N3 0.0157(13) 0.0126(12) 0.0163(12) 0.0018(10) 0.0007(10) 0.0004(10)
N5 0.0226(14) 0.0153(13) 0.0139(12) 0.0008(10) -0.0010(10) -0.0034(11)
N4 0.0160(13) 0.0120(12) 0.0157(12) 0.0033(10) -0.0006(10) 0.0005(10)
N6 0.0225(14) 0.0141(13) 0.0172(13) 0.0006(10) -0.0020(11) -0.0027(11)
C00J 0.0207(15) 0.0132(14) 0.0179(14) -0.0002(11) 0.0023(11) 0.0022(12)
C00K 0.0189(14) 0.0125(13) 0.0184(14) 0.0036(11) 0.0009(11) 0.0007(11)
C00L 0.0204(15) 0.0159(14) 0.0195(14) -0.0002(12) 0.0042(12) -0.0010(12)
C00M 0.0193(14) 0.0102(13) 0.0154(13) 0.0014(11) 0.0026(11) 0.0004(11)
C00N 0.0235(15) 0.0136(14) 0.0242(15) -0.0024(12) 0.0022(12) -0.0004(12)
C00O 0.0184(14) 0.0128(13) 0.0147(13) 0.0015(11) 0.0020(11) 0.0021(11)
C00P 0.0191(14) 0.0133(13) 0.0154(13) 0.0016(11) 0.0009(11) 0.0001(11)
C00Q 0.0208(15) 0.0189(15) 0.0245(15) 0.0002(12) 0.0055(12) -0.0013(12)
C2 0.0155(14) 0.0147(14) 0.0144(13) 0.0036(11) 0.0019(11) 0.0016(11)
C00S 0.0213(14) 0.0156(14) 0.0128(13) 0.0025(11) 0.0041(11) 0.0024(12)
C00T 0.0191(14) 0.0156(14) 0.0149(13) 0.0007(11) -0.0014(11) 0.0005(12)
C00U 0.0180(14) 0.0129(14) 0.0234(15) 0.0002(12) -0.0011(12) 0.0013(12)
C00V 0.0165(14) 0.0142(14) 0.0160(13) 0.0031(11) 0.0027(11) -0.0005(11)
C00W 0.0218(15) 0.0128(14) 0.0154(13) 0.0014(11) 0.0018(11) -0.0013(12)
C00X 0.0150(13) 0.0131(13) 0.0182(13) 0.0001(11) 0.0017(11) 0.0000(11)
C00Y 0.0182(14) 0.0179(14) 0.0163(14) 0.0024(11) 0.0049(11) 0.0006(12)
C00Z 0.0139(13) 0.0140(14) 0.0158(13) 0.0025(11) 0.0014(11) -0.0003(11)
C010 0.0206(15) 0.0138(14) 0.0215(15) -0.0018(12) 0.0037(12) 0.0008(12)
C011 0.0221(15) 0.0152(14) 0.0171(14) 0.0037(11) 0.0003(12) 0.0013(12)
C012 0.0244(15) 0.0125(14) 0.0235(15) -0.0020(12) 0.0024(12) -0.0006(12)
C013 0.0215(15) 0.0136(14) 0.0133(13) 0.0003(11) 0.0029(11) -0.0002(12)
C014 0.0217(15) 0.0153(14) 0.0176(14) -0.0025(11) 0.0010(12) 0.0003(12)
C1 0.0166(14) 0.0170(14) 0.0159(13) -0.0011(11) 0.0031(11) 0.0005(12)
C016 0.0197(14) 0.0137(13) 0.0142(13) -0.0010(11) -0.0013(11) -0.0003(11)
C017 0.0138(13) 0.0155(14) 0.0164(13) 0.0055(11) 0.0017(11) 0.0004(11)
C018 0.0160(14) 0.0133(14) 0.0158(14) 0.0029(11) -0.0006(11) -0.0004(11)
C019 0.0177(14) 0.0205(15) 0.0167(14) 0.0011(12) 0.0000(11) -0.0003(12)
C01A 0.0170(14) 0.0109(13) 0.0160(13) 0.0009(11) -0.0007(11) 0.0009(11)
C01B 0.0226(15) 0.0195(15) 0.0145(14) 0.0022(12) 0.0013(12) -0.0010(12)
C01C 0.0159(14) 0.0124(13) 0.0159(13) 0.0016(11) 0.0004(11) -0.0014(11)
C01D 0.0180(14) 0.0134(13) 0.0184(14) 0.0032(11) 0.0033(11) 0.0018(11)
C01E 0.0323(19) 0.0195(17) 0.0233(17) -0.0039(13) 0.0077(14) 0.0040(14)
C01F 0.0231(15) 0.0157(14) 0.0289(16) -0.0017(13) 0.0024(13) -0.0039(12)
C01G 0.0212(16) 0.0212(16) 0.0213(16) 0.0070(13) -0.0028(13) 0.0006(13)
C01H 0.0241(15) 0.0195(15) 0.0217(15) -0.0047(12) 0.0054(12) 0.0013(13)
C01J 0.0220(15) 0.0167(14) 0.0148(13) 0.0001(11) -0.0009(11) 0.0016(12)
C01K 0.0154(14) 0.0136(14) 0.0188(14) 0.0008(11) 0.0024(11) -0.0001(11)
C01L 0.0225(16) 0.0199(16) 0.0233(16) -0.0002(13) 0.0005(13) 0.0067(13)
C01M 0.0194(15) 0.0205(15) 0.0286(16) 0.0015(13) -0.0033(13) 0.0038(13)
C01N 0.0167(14) 0.0144(14) 0.0206(14) -0.0006(12) 0.0010(11) 0.0012(11)
C01O 0.0177(15) 0.0183(15) 0.0267(16) 0.0031(13) -0.0041(12) 0.0013(12)
C01P 0.0269(18) 0.0300(19) 0.0243(17) 0.0039(14) 0.0084(14) -0.0008(15)
C01Q 0.0263(17) 0.0180(16) 0.0230(16) 0.0020(13) 0.0013(13) -0.0022(13)
C01R 0.0230(16) 0.0195(16) 0.0193(15) 0.0018(12) -0.0009(12) 0.0051(13)
C01S 0.0217(15) 0.0191(15) 0.0244(15) -0.0007(12) 0.0054(12) 0.0000(12)
C01T 0.0182(14) 0.0176(15) 0.0287(16) -0.0016(13) -0.0016(12) 0.0054(12)
C01U 0.0325(17) 0.0206(16) 0.0159(14) -0.0026(12) -0.0007(13) 0.0040(14)
C01V 0.0192(15) 0.0186(15) 0.0302(16) -0.0042(13) 0.0048(13) 0.0039(12)
C01W 0.0220(15) 0.0138(14) 0.0157(13) -0.0001(11) 0.0017(11) -0.0024(12)
C01X 0.0171(15) 0.0213(16) 0.0222(16) 0.0003(13) 0.0031(12) 0.0038(13)
C01Y 0.0241(17) 0.0196(17) 0.0282(17) 0.0076(14) 0.0060(14) 0.0015(14)
C01Z 0.0176(14) 0.0187(14) 0.0182(14) 0.0018(12) 0.0022(11) 0.0031(12)
C020 0.0313(19) 0.0227(17) 0.0208(16) 0.0011(13) 0.0102(14) 0.0012(14)
C021 0.0254(15) 0.0175(14) 0.0132(13) 0.0044(11) 0.0036(12) -0.0015(12)
C022 0.0343(17) 0.0181(15) 0.0193(15) -0.0068(12) -0.0002(13) 0.0013(14)
C024 0.0230(15) 0.0213(15) 0.0191(14) -0.0013(12) 0.0026(12) 0.0013(13)
C025 0.0268(17) 0.0273(18) 0.0180(15) 0.0021(13) 0.0026(13) -0.0020(14)
C026 0.0202(15) 0.0154(15) 0.0225(15) 0.0066(12) 0.0066(12) 0.0021(12)
C027 0.0164(14) 0.0214(15) 0.0181(14) 0.0003(12) 0.0001(11) 0.0011(12)
C028 0.0189(15) 0.0203(15) 0.0164(14) -0.0019(12) 0.0026(12) 0.0033(12)
C3 0.0213(15) 0.0154(14) 0.0134(13) -0.0004(11) 0.0003(11) -0.0036(12)
C02A 0.0237(15) 0.0177(15) 0.0161(14) -0.0002(12) 0.0027(12) -0.0016(12)
C02B 0.039(2) 0.0229(18) 0.0294(19) -0.0052(15) 0.0105(16) -0.0100(16)
C02C 0.0310(18) 0.0188(16) 0.0344(18) 0.0014(14) -0.0115(15) -0.0072(14)
C02D 0.0344(19) 0.0265(18) 0.0206(16) -0.0015(14) 0.0042(14) -0.0077(15)
C02E 0.0197(16) 0.0217(17) 0.0240(16) -0.0012(13) 0.0029(13) 0.0008(13)
C02F 0.0292(19) 0.0254(18) 0.0284(18) -0.0029(15) -0.0041(15) 0.0070(15)
C02G 0.0236(15) 0.0209(15) 0.0144(13) 0.0012(12) 0.0022(12) 0.0028(12)
C02H 0.0276(17) 0.0284(17) 0.0131(14) 0.0024(13) 0.0015(13) -0.0089(14)
C02I 0.0367(19) 0.0159(15) 0.0392(19) -0.0010(14) -0.0122(15) -0.0056(14)
C02J 0.0238(18) 0.0290(19) 0.0304(18) -0.0027(15) 0.0068(14) -0.0015(15)
C02K 0.0238(16) 0.0156(15) 0.0186(15) -0.0011(12) 0.0019(12) -0.0051(13)
C02L 0.031(2) 0.039(2) 0.038(2) -0.0098(17) 0.0049(16) -0.0156(17)
C02M 0.0289(18) 0.0279(18) 0.0221(16) 0.0094(14) 0.0006(14) 0.0001(15)
C02N 0.035(2) 0.0285(19) 0.0256(18) 0.0006(15) -0.0059(15) 0.0106(16)
C02O 0.0238(17) 0.0260(18) 0.0399(19) -0.0035(15) 0.0095(15) 0.0073(14)
C02P 0.0233(17) 0.0283(18) 0.0212(16) -0.0042(14) 0.0052(13) 0.0022(14)
C02Q 0.0218(17) 0.041(2) 0.0227(17) -0.0006(15) -0.0004(14) -0.0038(15)
C02R 0.0220(17) 0.0238(17) 0.0304(18) 0.0091(14) 0.0085(14) 0.0006(14)
C02S 0.0249(17) 0.0207(17) 0.041(2) -0.0040(15) 0.0034(15) -0.0072(14)
C02T 0.0266(17) 0.0225(16) 0.0133(14) 0.0027(12) 0.0023(12) 0.0003(13)
C02U 0.0175(16) 0.0328(19) 0.0327(19) 0.0089(16) 0.0019(14) 0.0032(14)
C02V 0.0342(19) 0.0239(17) 0.0227(17) 0.0015(14) 0.0017(14) -0.0029(15)
C02W 0.0131(14) 0.0309(18) 0.0215(15) 0.0032(14) -0.0008(12) 0.0047(13)
C02Y 0.044(2) 0.048(2) 0.0233(18) 0.0014(17) 0.0004(16) -0.0283(19)
C02Z 0.039(2) 0.0249(18) 0.0231(17) 0.0080(14) 0.0042(15) 0.0042(16)
C030 0.039(2) 0.039(2) 0.0162(16) 0.0070(15) -0.0037(15) -0.0049(17)
C032 0.0337(19) 0.0225(17) 0.0373(19) -0.0096(15) 0.0151(16) 0.0031(15)
C033 0.038(2) 0.024(2) 0.090(4) -0.014(2) 0.006(2) -0.0105(18)
C035 0.037(2) 0.035(2) 0.0170(16) 0.0033(15) 0.0045(14) 0.0036(17)
C036 0.044(2) 0.033(2) 0.049(2) 0.0046(19) 0.0101(19) -0.0200(19)
C037 0.025(2) 0.063(3) 0.037(2) -0.016(2) -0.0111(16) 0.0106(19)
C038 0.0181(17) 0.044(2) 0.044(2) 0.0209(18) -0.0004(15) 0.0036(16)
C03C 0.072(3) 0.047(3) 0.068(3) -0.018(2) 0.039(3) 0.004(2)
C03G 0.071(4) 0.067(3) 0.086(4) -0.011(3) 0.018(3) 0.037(3)
C03H 0.039(3) 0.077(3) 0.120(4) -0.043(3) 0.032(3) -0.007(2)
C03J 0.068(3) 0.057(3) 0.092(4) -0.048(3) 0.045(3) -0.015(3)
C03M 0.063(3) 0.140(5) 0.065(3) -0.019(3) 0.020(3) 0.047(3)
C03O 0.084(4) 0.053(3) 0.126(4) 0.017(3) 0.067(3) 0.036(3)

loop_
_atom_type_symbol
_atom_type_description
_atom_type_scat_dispersion_real
_atom_type_scat_dispersion_imag
_atom_type_scat_source
C C 0.0033 0.0016 'International Tables Vol C Tables 4.2.6.8 and 6.1.1.4'
Cl Cl 0.1484 0.1585 'International Tables Vol C Tables 4.2.6.8 and 6.1.1.4'
H H 0.0000 0.0000 'International Tables Vol C Tables 4.2.6.8 and 6.1.1.4'
N N 0.0061 0.0033 'International Tables Vol C Tables 4.2.6.8 and 6.1.1.4'
Nd Nd -0.1943 3.0179 'International Tables Vol C Tables 4.2.6.8 and 6.1.1.4'
O O 0.0106 0.0060 'International Tables Vol C Tables 4.2.6.8 and 6.1.1.4'

loop_
_geom_angle_atom_site_label_1
_geom_angle_atom_site_label_2
_geom_angle_atom_site_label_3
_geom_angle
_geom_angle_site_symmetry_1
_geom_angle_site_symmetry_3
_geom_angle_publ_flag
Cl2 Nd1 Cl3 75.90(2) . . ?
Cl2 Nd1 Cl1 75.02(2) . . ?
Cl3 Nd1 Cl1 76.29(2) . . ?
O3 Nd1 Cl2 99.40(6) . . ?
O3 Nd1 Cl3 84.58(6) . . ?
O3 Nd1 Cl1 160.83(6) . . ?
O2 Nd1 Cl2 85.98(6) . . ?
O2 Nd1 Cl3 161.52(6) . . ?
O2 Nd1 Cl1 95.76(6) . . ?
O2 Nd1 O3 102.19(8) . . ?
O1 Nd1 Cl2 156.82(6) . . ?
O1 Nd1 Cl3 95.01(6) . . ?
O1 Nd1 Cl1 82.16(6) . . ?
O1 Nd1 O3 100.92(8) . . ?
O1 Nd1 O2 100.45(8) . . ?
Cl2 Nd2 Cl1 74.17(2) . . ?
Cl3 Nd2 Cl2 75.40(2) . . ?
Cl3 Nd2 Cl1 76.30(2) . . ?
O6 Nd2 Cl2 84.14(6) . . ?
O6 Nd2 Cl3 97.23(6) . . ?
O6 Nd2 Cl1 158.27(6) . . ?
O4 Nd2 Cl2 160.49(6) . . ?
O4 Nd2 Cl3 85.29(6) . . ?
O4 Nd2 Cl1 98.88(6) . . ?
O4 Nd2 O6 101.25(8) . . ?
O5 Nd2 Cl2 94.36(6) . . ?
O5 Nd2 Cl3 157.17(6) . . ?
O5 Nd2 Cl1 81.31(6) . . ?
O5 Nd2 O6 102.02(8) . . ?
O5 Nd2 O4 102.69(8) . . ?
Nd1 Cl2 Nd2 90.15(2) . . ?
Nd2 Cl3 Nd1 90.53(2) . . ?
Nd1 Cl1 Nd2 89.33(2) . . ?
C00X O3 Nd1 170.3(2) . . ?
C00M O6 Nd2 168.31(19) . . ?
C00P O2 Nd1 171.7(2) . . ?
C016 O4 Nd2 158.5(2) . . ?
C017 O5 Nd2 172.0(2) . . ?
C00S O1 Nd1 173.5(2) . . ?
C1 N1 C00L 126.0(3) . . ?
C1 N1 C022 108.6(3) . . ?
C022 N1 C00L 125.5(3) . . ?
C1 N2 C00Y 125.1(3) . . ?
C1 N2 C01U 108.5(3) . . ?
C01U N2 C00Y 125.9(3) . . ?
C2 N3 C01M 108.1(3) . . ?
C2 N3 C01W 126.6(3) . . ?
C01M N3 C01W 125.3(3) . . ?
C3 N5 C011 126.3(3) . . ?
C3 N5 C02C 108.3(3) . . ?
C02C N5 C011 124.8(3) . . ?
C2 N4 C01C 125.8(3) . . ?
C2 N4 C01O 108.4(3) . . ?
C01O N4 C01C 125.3(3) . . ?
C3 N6 C02A 126.2(3) . . ?
C3 N6 C02I 107.9(3) . . ?
C02I N6 C02A 125.9(3) . . ?
C00P C00J C00L 117.8(3) . . ?
C00Q C00J C00L 119.9(3) . . ?
C00Q C00J C00P 121.5(3) . . ?
C00O C00K H00K 117.5 . . ?
C00O C00K C01D 124.9(3) . . ?
C01D C00K H00K 117.5 . . ?
N1 C00L C00J 108.7(3) . . ?
N1 C00L H00A 109.9 . . ?
N1 C00L H00B 109.9 . . ?
C00J C00L H00A 109.9 . . ?
C00J C00L H00B 109.9 . . ?
H00A C00L H00B 108.3 . . ?
O6 C00M C00O 123.6(3) . . ?
O6 C00M C01A 118.8(3) . . ?
C01A C00M C00O 117.6(3) . . ?
C00T C00N H00N 117.5 . . ?
C01H C00N H00N 117.5 . . ?
C01H C00N C00T 125.0(3) . . ?
C00K C00O C00M 118.0(3) . . ?
C00K C00O C018 119.7(3) . . ?
C00M C00O C018 122.2(3) . . ?
O2 C00P C00J 118.9(3) . . ?
O2 C00P C013 123.5(3) . . ?
C00J C00P C013 117.6(3) . . ?
C00J C00Q H00Q 118.9 . . ?
C00J C00Q C01F 122.2(3) . . ?
C01F C00Q H00Q 118.9 . . ?
N3 C2 H2 125.5 . . ?
N4 C2 N3 109.0(3) . . ?
N4 C2 H2 125.5 . . ?
O1 C00S C00W 119.5(3) . . ?
O1 C00S C01B 122.6(3) . . ?
C00W C00S C01B 117.9(3) . . ?
C00N C00T C016 117.4(3) . . ?
C00N C00T C02K 121.7(3) . . ?
C016 C00T C02K 121.0(3) . . ?
C00X C00U C01R 121.6(3) . . ?
C01T C00U C00X 117.6(3) . . ?
C01T C00U C01R 120.3(3) . . ?
C017 C00V C028 121.5(3) . . ?
C01Z C00V C017 118.2(3) . . ?
C01Z C00V C028 120.3(3) . . ?
C00S C00W C011 119.5(3) . . ?
C01J C00W C00S 121.5(3) . . ?
C01J C00W C011 118.9(3) . . ?
O3 C00X C00U 123.2(3) . . ?
O3 C00X C01N 119.5(3) . . ?
C01N C00X C00U 117.3(3) . . ?
N2 C00Y H00C 109.2 . . ?
N2 C00Y H00D 109.2 . . ?
N2 C00Y C00Z 112.0(2) . . ?
H00C C00Y H00D 107.9 . . ?
C00Z C00Y H00C 109.2 . . ?
C00Z C00Y H00D 109.2 . . ?
C017 C00Z C00Y 120.0(3) . . ?
C019 C00Z C00Y 117.6(3) . . ?
C019 C00Z C017 122.5(3) . . ?
C013 C010 C01E 112.1(3) . . ?
C013 C010 C020 108.8(3) . . ?
C01E C010 C020 107.9(3) . . ?
C01L C010 C013 111.0(3) . . ?
C01L C010 C01E 107.0(3) . . ?
C01L C010 C020 110.0(3) . . ?
N5 C011 C00W 113.4(3) . . ?
N5 C011 H01A 108.9 . . ?
N5 C011 H01B 108.9 . . ?
C00W C011 H01A 108.9 . . ?
C00W C011 H01B 108.9 . . ?
H01A C011 H01B 107.7 . . ?
C013 C012 H012 117.8 . . ?
C01F C012 H012 117.8 . . ?
C01F C012 C013 124.3(3) . . ?
C00P C013 C010 121.2(3) . . ?
C012 C013 C00P 118.1(3) . . ?
C012 C013 C010 120.6(3) . . ?
C016 C014 C02A 119.1(3) . . ?
C024 C014 C016 121.4(3) . . ?
C024 C014 C02A 119.4(3) . . ?
N1 C1 H1 125.8 . . ?
N2 C1 N1 108.4(3) . . ?
N2 C1 H1 125.8 . . ?
O4 C016 C00T 123.3(3) . . ?
O4 C016 C014 119.3(3) . . ?
C014 C016 C00T 117.4(3) . . ?
O5 C017 C00V 123.1(3) . . ?
O5 C017 C00Z 119.4(3) . . ?
C00Z C017 C00V 117.5(3) . . ?
C00O C018 C01G 113.0(3) . . ?
C01Q C018 C00O 107.3(3) . . ?
C01Q C018 C01G 107.4(3) . . ?
C01X C018 C00O 112.1(2) . . ?
C01X C018 C01G 106.6(3) . . ?
C01X C018 C01Q 110.5(3) . . ?
C00Z C019 H019 119.7 . . ?
C00Z C019 C027 120.6(3) . . ?
C027 C019 H019 119.7 . . ?
C00M C01A C01C 119.5(3) . . ?
C01K C01A C00M 121.8(3) . . ?
C01K C01A C01C 118.6(3) . . ?
C00S C01B C02H 121.6(3) . . ?
C021 C01B C00S 117.7(3) . . ?
C021 C01B C02H 120.7(3) . . ?
N4 C01C C01A 113.3(2) . . ?
N4 C01C H01C 108.9 . . ?
N4 C01C H01D 108.9 . . ?
C01A C01C H01C 108.9 . . ?
C01A C01C H01D 108.9 . . ?
H01C C01C H01D 107.7 . . ?
C00K C01D C026 119.5(3) . . ?
C01K C01D C00K 116.4(3) . . ?
C01K C01D C026 124.1(3) . . ?
C010 C01E H01E 109.5 . . ?
C010 C01E H01F 109.5 . . ?
C010 C01E H01G 109.5 . . ?
H01E C01E H01F 109.5 . . ?
H01E C01E H01G 109.5 . . ?
H01F C01E H01G 109.5 . . ?
C00Q C01F C02S 121.1(3) . . ?
C012 C01F C00Q 116.0(3) . . ?
C012 C01F C02S 122.7(3) . . ?
C018 C01G H01H 109.5 . . ?
C018 C01G H01I 109.5 . . ?
C018 C01G H01J 109.5 . . ?
H01H C01G H01I 109.5 . . ?
H01H C01G H01J 109.5 . . ?
H01I C01G H01J 109.5 . . ?
C00N C01H C024 116.5(3) . . ?
C00N C01H C032 121.0(3) . . ?
C024 C01H C032 122.5(3) . . ?
C00W C01J H01K 119.2 . . ?
C02G C01J C00W 121.5(3) . . ?
C02G C01J H01K 119.2 . . ?
C01A C01K H01L 119.4 . . ?
C01D C01K C01A 121.2(3) . . ?
C01D C01K H01L 119.4 . . ?
C010 C01L H01M 109.5 . . ?
C010 C01L H01N 109.5 . . ?
C010 C01L H01O 109.5 . . ?
H01M C01L H01N 109.5 . . ?
H01M C01L H01O 109.5 . . ?
H01N C01L H01O 109.5 . . ?
N3 C01M H01P 126.4 . . ?
C01O C01M N3 107.2(3) . . ?
C01O C01M H01P 126.4 . . ?
C00X C01N C01W 118.4(3) . . ?
C01S C01N C00X 122.0(3) . . ?
C01S C01N C01W 118.9(3) . . ?
N4 C01O H01Q 126.4 . . ?
C01M C01O N4 107.2(3) . . ?
C01M C01O H01Q 126.4 . . ?
H01R C01P H01S 109.5 . . ?
H01R C01P H01T 109.5 . . ?
H01S C01P H01T 109.5 . . ?
C026 C01P H01R 109.5 . . ?
C026 C01P H01S 109.5 . . ?
C026 C01P H01T 109.5 . . ?
C018 C01Q H01U 109.5 . . ?
C018 C01Q H01V 109.5 . . ?
C018 C01Q H01W 109.5 . . ?
H01U C01Q H01V 109.5 . . ?
H01U C01Q H01W 109.5 . . ?
H01V C01Q H01W 109.5 . . ?
C00U C01R C02F 107.2(3) . . ?
C00U C01R C02N 112.2(3) . . ?
C02M C01R C00U 113.5(3) . . ?
C02M C01R C02F 110.2(3) . . ?
C02M C01R C02N 106.2(3) . . ?
C02N C01R C02F 107.4(3) . . ?
C01N C01S H01X 119.3 . . ?
C01N C01S C01V 121.3(3) . . ?
C01V C01S H01X 119.3 . . ?
C00U C01T H01Y 117.3 . . ?
C00U C01T C01V 125.4(3) . . ?
C01V C01T H01Y 117.3 . . ?
N2 C01U H01Z 126.2 . . ?
C022 C01U N2 107.7(3) . . ?
C022 C01U H01Z 126.2 . . ?
C01S C01V C01T 116.2(3) . . ?
C01S C01V C02O 122.3(3) . . ?
C01T C01V C02O 121.2(3) . . ?
N3 C01W C01N 108.7(2) . . ?
N3 C01W H01 109.9 . . ?
N3 C01W H 109.9 . . ?
C01N C01W H01 109.9 . . ?
C01N C01W H 109.9 . . ?
H01 C01W H 108.3 . . ?
C018 C01X H3 109.5 . . ?
C018 C01X HA 109.5 . . ?
C018 C01X HB 109.5 . . ?
H3 C01X HA 109.5 . . ?
H3 C01X HB 109.5 . . ?
HA C01X HB 109.5 . . ?
H4 C01Y HC 109.5 . . ?
H4 C01Y HD 109.5 . . ?
HC C01Y HD 109.5 . . ?
C026 C01Y H4 109.5 . . ?
C026 C01Y HC 109.5 . . ?
C026 C01Y HD 109.5 . . ?
C00V C01Z H5 117.8 . . ?
C00V C01Z C027 124.5(3) . . ?
C027 C01Z H5 117.8 . . ?
C010 C020 H02A 109.5 . . ?
C010 C020 H02B 109.5 . . ?
C010 C020 H02C 109.5 . . ?
H02A C020 H02B 109.5 . . ?
H02A C020 H02C 109.5 . . ?
H02B C020 H02C 109.5 . . ?
C01B C021 H021 117.7 . . ?
C01B C021 C02G 124.7(3) . . ?
C02G C021 H021 117.7 . . ?
N1 C022 H022 126.6 . . ?
C01U C022 N1 106.8(3) . . ?
C01U C022 H022 126.6 . . ?
C014 C024 H024 119.4 . . ?
C01H C024 C014 121.1(3) . . ?
C01H C024 H024 119.5 . . ?
H02D C025 H02E 109.5 . . ?
H02D C025 H02F 109.5 . . ?
H02E C025 H02F 109.5 . . ?
C028 C025 H02D 109.5 . . ?
C028 C025 H02E 109.5 . . ?
C028 C025 H02F 109.5 . . ?
C01D C026 C01P 110.2(3) . . ?
C01D C026 C01Y 109.0(3) . . ?
C01D C026 C02R 112.0(3) . . ?
C01P C026 C01Y 109.5(3) . . ?
C02R C026 C01P 108.3(3) . . ?
C02R C026 C01Y 107.7(3) . . ?
C019 C027 C01Z 116.7(3) . . ?
C019 C027 C02W 122.7(3) . . ?
C01Z C027 C02W 120.6(3) . . ?
C00V C028 C02P 111.8(3) . . ?
C025 C028 C00V 109.1(3) . . ?
C025 C028 C02P 107.5(3) . . ?
C02E C028 C00V 111.2(3) . . ?
C02E C028 C025 110.9(3) . . ?
C02E C028 C02P 106.2(3) . . ?
N5 C3 H3A 125.2 . . ?
N6 C3 N5 109.5(3) . . ?
N6 C3 H3A 125.2 . . ?
N6 C02A C014 111.0(3) . . ?
N6 C02A H02G 109.4 . . ?
N6 C02A H02H 109.4 . . ?
C014 C02A H02G 109.4 . . ?
C014 C02A H02H 109.4 . . ?
H02G C02A H02H 108.0 . . ?
H02I C02B H02J 109.5 . . ?
H02I C02B H02K 109.5 . . ?
H02J C02B H02K 109.5 . . ?
C02K C02B H02I 109.5 . . ?
C02K C02B H02J 109.5 . . ?
C02K C02B H02K 109.5 . . ?
N5 C02C H02L 126.5 . . ?
C02I C02C N5 106.9(3) . . ?
C02I C02C H02L 126.5 . . ?
H02M C02D H02N 109.5 . . ?
H02M C02D H02O 109.5 . . ?
H02N C02D H02O 109.5 . . ?
C02H C02D H02M 109.5 . . ?
C02H C02D H02N 109.5 . . ?
C02H C02D H02O 109.5 . . ?
C028 C02E H02P 109.5 . . ?
C028 C02E H02Q 109.5 . . ?
C028 C02E H02R 109.5 . . ?
H02P C02E H02Q 109.5 . . ?
H02P C02E H02R 109.5 . . ?
H02Q C02E H02R 109.5 . . ?
C01R C02F H02S 109.5 . . ?
C01R C02F H02T 109.5 . . ?
C01R C02F H02U 109.5 . . ?
H02S C02F H02T 109.5 . . ?
H02S C02F H02U 109.5 . . ?
H02T C02F H02U 109.5 . . ?
C01J C02G C021 116.6(3) . . ?
C01J C02G C02T 123.7(3) . . ?
C021 C02G C02T 119.7(3) . . ?
C01B C02H C02Q 109.5(3) . . ?
C02D C02H C01B 110.4(3) . . ?
C02D C02H C02Q 110.4(3) . . ?
C02D C02H C02Y 107.1(3) . . ?
C02Y C02H C01B 112.7(3) . . ?
C02Y C02H C02Q 106.6(3) . . ?
N6 C02I H02V 126.3 . . ?
C02C C02I N6 107.3(3) . . ?
C02C C02I H02V 126.3 . . ?
H02W C02J H02X 109.5 . . ?
H02W C02J H02Y 109.5 . . ?
H02X C02J H02Y 109.5 . . ?
C02K C02J H02W 109.5 . . ?
C02K C02J H02X 109.5 . . ?
C02K C02J H02Y 109.5 . . ?
C00T C02K C02B 112.1(3) . . ?
C02J C02K C00T 109.2(3) . . ?
C02J C02K C02B 107.4(3) . . ?
C02V C02K C00T 110.9(3) . . ?
C02V C02K C02B 107.2(3) . . ?
C02V C02K C02J 110.0(3) . . ?
H02Z C02L HE 109.5 . . ?
H02Z C02L HF 109.5 . . ?
HE C02L HF 109.5 . . ?
C02S C02L H02Z 109.5 . . ?
C02S C02L HE 109.5 . . ?
C02S C02L HF 109.5 . . ?
C01R C02M H02 109.5 . . ?
C01R C02M HG 109.5 . . ?
C01R C02M HH 109.5 . . ?
H02 C02M HG 109.5 . . ?
H02 C02M HH 109.5 . . ?
HG C02M HH 109.5 . . ?
C01R C02N H6 109.5 . . ?
C01R C02N HI 109.5 . . ?
C01R C02N HJ 109.5 . . ?
H6 C02N HI 109.5 . . ?
H6 C02N HJ 109.5 . . ?
HI C02N HJ 109.5 . . ?
C03H C02O C01V 108.8(3) . . ?
C03H C02O C03M 110.1(5) . . ?
C03H C02O C03O 106.5(5) . . ?
C03M C02O C01V 113.4(4) . . ?
C03M C02O C03O 106.1(5) . . ?
C03O C02O C01V 111.7(3) . . ?
C028 C02P H7 109.5 . . ?
C028 C02P HK 109.5 . . ?
C028 C02P HL 109.5 . . ?
H7 C02P HK 109.5 . . ?
H7 C02P HL 109.5 . . ?
HK C02P HL 109.5 . . ?
C02H C02Q H8 109.5 . . ?
C02H C02Q HM 109.5 . . ?
C02H C02Q HN 109.5 . . ?
H8 C02Q HM 109.5 . . ?
H8 C02Q HN 109.5 . . ?
HM C02Q HN 109.5 . . ?
C026 C02R H9 109.5 . . ?
C026 C02R HO 109.5 . . ?
C026 C02R HP 109.5 . . ?
H9 C02R HO 109.5 . . ?
H9 C02R HP 109.5 . . ?
HO C02R HP 109.5 . . ?
C01F C02S C02L 109.5(3) . . ?
C01F C02S C033 112.2(3) . . ?
C01F C02S C036 109.4(3) . . ?
C033 C02S C02L 108.2(3) . . ?
C036 C02S C02L 109.1(3) . . ?
C036 C02S C033 108.4(4) . . ?
C02G C02T C035 109.5(3) . . ?
C02Z C02T C02G 109.4(3) . . ?
C02Z C02T C030 108.3(3) . . ?
C02Z C02T C035 108.9(3) . . ?
C030 C02T C02G 112.0(3) . . ?
C030 C02T C035 108.8(3) . . ?
H10 C02U HQ 109.5 . . ?
H10 C02U HR 109.5 . . ?
HQ C02U HR 109.5 . . ?
C02W C02U H10 109.5 . . ?
C02W C02U HQ 109.5 . . ?
C02W C02U HR 109.5 . . ?
C02K C02V H11 109.5 . . ?
C02K C02V HS 109.5 . . ?
C02K C02V HT 109.5 . . ?
H11 C02V HS 109.5 . . ?
H11 C02V HT 109.5 . . ?
HS C02V HT 109.5 . . ?
C027 C02W C02U 110.0(3) . . ?
C027 C02W C038 108.2(3) . . ?
C02U C02W C038 109.0(3) . . ?
C037 C02W C027 112.6(3) . . ?
C037 C02W C02U 108.0(3) . . ?
C037 C02W C038 108.9(3) . . ?
C02H C02Y H12 109.5 . . ?
C02H C02Y HU 109.5 . . ?
C02H C02Y HV 109.5 . . ?
H12 C02Y HU 109.5 . . ?
H12 C02Y HV 109.5 . . ?
HU C02Y HV 109.5 . . ?
C02T C02Z H13 109.5 . . ?
C02T C02Z HW 109.5 . . ?
C02T C02Z HX 109.5 . . ?
H13 C02Z HW 109.5 . . ?
H13 C02Z HX 109.5 . . ?
HW C02Z HX 109.5 . . ?
C02T C030 H03A 109.5 . . ?
C02T C030 H03B 109.5 . . ?
C02T C030 H03C 109.5 . . ?
H03A C030 H03B 109.5 . . ?
H03A C030 H03C 109.5 . . ?
H03B C030 H03C 109.5 . . ?
C03C C032 C01H 112.2(3) . . ?
C03C C032 C03G 106.1(4) . . ?
C03G C032 C01H 108.4(3) . . ?
C03J C032 C01H 111.2(3) . . ?
C03J C032 C03C 109.3(4) . . ?
C03J C032 C03G 109.5(4) . . ?
C02S C033 H03D 109.5 . . ?
C02S C033 H03E 109.5 . . ?
C02S C033 H03F 109.5 . . ?
H03D C033 H03E 109.5 . . ?
H03D C033 H03F 109.5 . . ?
H03E C033 H03F 109.5 . . ?
C02T C035 H03G 109.5 . . ?
C02T C035 H03H 109.5 . . ?
C02T C035 H03I 109.5 . . ?
H03G C035 H03H 109.5 . . ?
H03G C035 H03I 109.5 . . ?
H03H C035 H03I 109.5 . . ?
C02S C036 H03J 109.5 . . ?
C02S C036 H03K 109.5 . . ?
C02S C036 H03L 109.5 . . ?
H03J C036 H03K 109.5 . . ?
H03J C036 H03L 109.5 . . ?
H03K C036 H03L 109.5 . . ?
C02W C037 H03M 109.5 . . ?
C02W C037 H03N 109.5 . . ?
C02W C037 H03O 109.5 . . ?
H03M C037 H03N 109.5 . . ?
H03M C037 H03O 109.5 . . ?
H03N C037 H03O 109.5 . . ?
C02W C038 H03P 109.5 . . ?
C02W C038 H03Q 109.5 . . ?
C02W C038 H03R 109.5 . . ?
H03P C038 H03Q 109.5 . . ?
H03P C038 H03R 109.5 . . ?
H03Q C038 H03R 109.5 . . ?
C032 C03C H03S 109.5 . . ?
C032 C03C H03T 109.5 . . ?
C032 C03C H03U 109.5 . . ?
H03S C03C H03T 109.5 . . ?
H03S C03C H03U 109.5 . . ?
H03T C03C H03U 109.5 . . ?
C032 C03G H03V 109.5 . . ?
C032 C03G H03W 109.5 . . ?
C032 C03G H03X 109.5 . . ?
H03V C03G H03W 109.5 . . ?
H03V C03G H03X 109.5 . . ?
H03W C03G H03X 109.5 . . ?
C02O C03H H03Y 109.5 . . ?
C02O C03H HY 109.5 . . ?
C02O C03H HZ 109.5 . . ?
H03Y C03H HY 109.5 . . ?
H03Y C03H HZ 109.5 . . ?
HY C03H HZ 109.5 . . ?
C032 C03J H03Z 109.5 . . ?
C032 C03J H15 109.5 . . ?
C032 C03J H16 109.5 . . ?
H03Z C03J H15 109.5 . . ?
H03Z C03J H16 109.5 . . ?
H15 C03J H16 109.5 . . ?
C02O C03M H03 109.5 . . ?
C02O C03M H17 109.5 . . ?
C02O C03M H18 109.5 . . ?
H03 C03M H17 109.5 . . ?
H03 C03M H18 109.5 . . ?
H17 C03M H18 109.5 . . ?
C02O C03O H14 109.5 . . ?
C02O C03O H19 109.5 . . ?
C02O C03O H20 109.5 . . ?
H14 C03O H19 109.5 . . ?
H14 C03O H20 109.5 . . ?
H19 C03O H20 109.5 . . ?

loop_
_geom_bond_atom_site_label_1
_geom_bond_atom_site_label_2
_geom_bond_distance
_geom_bond_site_symmetry_2
_geom_bond_publ_flag
Nd1 Cl2 2.8702(7) . ?
Nd1 Cl3 2.8896(8) . ?
Nd1 Cl1 2.9080(8) . ?
Nd1 O3 2.226(2) . ?
Nd1 O2 2.225(2) . ?
Nd1 O1 2.221(2) . ?
Nd2 Cl2 2.9152(7) . ?
Nd2 Cl3 2.8771(8) . ?
Nd2 Cl1 2.9196(8) . ?
Nd2 O6 2.235(2) . ?
Nd2 O4 2.232(2) . ?
Nd2 O5 2.227(2) . ?
O3 C00X 1.330(4) . ?
O6 C00M 1.337(4) . ?
O2 C00P 1.333(4) . ?
O4 C016 1.325(4) . ?
O5 C017 1.338(4) . ?
O1 C00S 1.331(4) . ?
N1 C00L 1.494(4) . ?
N1 C1 1.335(4) . ?
N1 C022 1.372(4) . ?
N2 C00Y 1.481(4) . ?
N2 C1 1.334(4) . ?
N2 C01U 1.363(4) . ?
N3 C2 1.332(4) . ?
N3 C01M 1.384(4) . ?
N3 C01W 1.496(4) . ?
N5 C011 1.476(4) . ?
N5 C3 1.327(4) . ?
N5 C02C 1.376(4) . ?
N4 C2 1.330(4) . ?
N4 C01C 1.482(4) . ?
N4 C01O 1.378(4) . ?
N6 C3 1.322(4) . ?
N6 C02A 1.488(4) . ?
N6 C02I 1.381(4) . ?
C00J C00L 1.499(4) . ?
C00J C00P 1.417(4) . ?
C00J C00Q 1.379(5) . ?
C00K H00K 0.9500 . ?
C00K C00O 1.390(4) . ?
C00K C01D 1.398(4) . ?
C00L H00A 0.9900 . ?
C00L H00B 0.9900 . ?
C00M C00O 1.429(4) . ?
C00M C01A 1.411(4) . ?
C00N H00N 0.9500 . ?
C00N C00T 1.394(4) . ?
C00N C01H 1.390(5) . ?
C00O C018 1.539(4) . ?
C00P C013 1.417(4) . ?
C00Q H00Q 0.9500 . ?
C00Q C01F 1.394(5) . ?
C2 H2 0.9500 . ?
C00S C00W 1.410(4) . ?
C00S C01B 1.432(4) . ?
C00T C016 1.432(4) . ?
C00T C02K 1.541(4) . ?
C00U C00X 1.438(4) . ?
C00U C01R 1.535(4) . ?
C00U C01T 1.389(5) . ?
C00V C017 1.422(4) . ?
C00V C01Z 1.390(4) . ?
C00V C028 1.540(4) . ?
C00W C011 1.503(4) . ?
C00W C01J 1.392(4) . ?
C00X C01N 1.419(4) . ?
C00Y H00C 0.9900 . ?
C00Y H00D 0.9900 . ?
C00Y C00Z 1.501(4) . ?
C00Z C017 1.411(4) . ?
C00Z C019 1.389(4) . ?
C010 C013 1.530(4) . ?
C010 C01E 1.535(4) . ?
C010 C01L 1.530(4) . ?
C010 C020 1.540(5) . ?
C011 H01A 0.9900 . ?
C011 H01B 0.9900 . ?
C012 H012 0.9500 . ?
C012 C013 1.408(4) . ?
C012 C01F 1.390(5) . ?
C014 C016 1.416(4) . ?
C014 C024 1.395(4) . ?
C014 C02A 1.498(4) . ?
C1 H1 0.9500 . ?
C018 C01G 1.541(4) . ?
C018 C01Q 1.536(4) . ?
C018 C01X 1.530(4) . ?
C019 H019 0.9500 . ?
C019 C027 1.391(5) . ?
C01A C01C 1.500(4) . ?
C01A C01K 1.401(4) . ?
C01B C021 1.390(4) . ?
C01B C02H 1.540(4) . ?
C01C H01C 0.9900 . ?
C01C H01D 0.9900 . ?
C01D C01K 1.389(4) . ?
C01D C026 1.529(4) . ?
C01E H01E 0.9800 . ?
C01E H01F 0.9800 . ?
C01E H01G 0.9800 . ?
C01F C02S 1.535(5) . ?
C01G H01H 0.9800 . ?
C01G H01I 0.9800 . ?
C01G H01J 0.9800 . ?
C01H C024 1.392(5) . ?
C01H C032 1.533(5) . ?
C01J H01K 0.9500 . ?
C01J C02G 1.384(5) . ?
C01K H01L 0.9500 . ?
C01L H01M 0.9800 . ?
C01L H01N 0.9800 . ?
C01L H01O 0.9800 . ?
C01M H01P 0.9500 . ?
C01M C01O 1.350(5) . ?
C01N C01S 1.391(5) . ?
C01N C01W 1.505(4) . ?
C01O H01Q 0.9500 . ?
C01P H01R 0.9800 . ?
C01P H01S 0.9800 . ?
C01P H01T 0.9800 . ?
C01P C026 1.539(5) . ?
C01Q H01U 0.9800 . ?
C01Q H01V 0.9800 . ?
C01Q H01W 0.9800 . ?
C01R C02F 1.544(5) . ?
C01R C02M 1.530(5) . ?
C01R C02N 1.543(5) . ?
C01S H01X 0.9500 . ?
C01S C01V 1.393(5) . ?
C01T H01Y 0.9500 . ?
C01T C01V 1.396(5) . ?
C01U H01Z 0.9500 . ?
C01U C022 1.354(5) . ?
C01V C02O 1.534(5) . ?
C01W H01 0.9900 . ?
C01W H 0.9900 . ?
C01X H3 0.9800 . ?
C01X HA 0.9800 . ?
C01X HB 0.9800 . ?
C01Y H4 0.9800 . ?
C01Y HC 0.9800 . ?
C01Y HD 0.9800 . ?
C01Y C026 1.541(5) . ?
C01Z H5 0.9500 . ?
C01Z C027 1.402(4) . ?
C020 H02A 0.9800 . ?
C020 H02B 0.9800 . ?
C020 H02C 0.9800 . ?
C021 H021 0.9500 . ?
C021 C02G 1.398(4) . ?
C022 H022 0.9500 . ?
C024 H024 0.9500 . ?
C025 H02D 0.9800 . ?
C025 H02E 0.9800 . ?
C025 H02F 0.9800 . ?
C025 C028 1.536(4) . ?
C026 C02R 1.530(5) . ?
C027 C02W 1.532(4) . ?
C028 C02E 1.529(5) . ?
C028 C02P 1.542(4) . ?
C3 H3A 0.9500 . ?
C02A H02G 0.9900 . ?
C02A H02H 0.9900 . ?
C02B H02I 0.9800 . ?
C02B H02J 0.9800 . ?
C02B H02K 0.9800 . ?
C02B C02K 1.543(5) . ?
C02C H02L 0.9500 . ?
C02C C02I 1.351(5) . ?
C02D H02M 0.9800 . ?
C02D H02N 0.9800 . ?
C02D H02O 0.9800 . ?
C02D C02H 1.526(5) . ?
C02E H02P 0.9800 . ?
C02E H02Q 0.9800 . ?
C02E H02R 0.9800 . ?
C02F H02S 0.9800 . ?
C02F H02T 0.9800 . ?
C02F H02U 0.9800 . ?
C02G C02T 1.543(4) . ?
C02H C02Q 1.540(5) . ?
C02H C02Y 1.534(5) . ?
C02I H02V 0.9500 . ?
C02J H02W 0.9800 . ?
C02J H02X 0.9800 . ?
C02J H02Y 0.9800 . ?
C02J C02K 1.535(5) . ?
C02K C02V 1.529(5) . ?
C02L H02Z 0.9800 . ?
C02L HE 0.9800 . ?
C02L HF 0.9800 . ?
C02L C02S 1.538(6) . ?
C02M H02 0.9800 . ?
C02M HG 0.9800 . ?
C02M HH 0.9800 . ?
C02N H6 0.9800 . ?
C02N HI 0.9800 . ?
C02N HJ 0.9800 . ?
C02O C03H 1.495(6) . ?
C02O C03M 1.496(7) . ?
C02O C03O 1.513(6) . ?
C02P H7 0.9800 . ?
C02P HK 0.9800 . ?
C02P HL 0.9800 . ?
C02Q H8 0.9800 . ?
C02Q HM 0.9800 . ?
C02Q HN 0.9800 . ?
C02R H9 0.9800 . ?
C02R HO 0.9800 . ?
C02R HP 0.9800 . ?
C02S C033 1.536(5) . ?
C02S C036 1.535(6) . ?
C02T C02Z 1.526(5) . ?
C02T C030 1.526(5) . ?
C02T C035 1.544(5) . ?
C02U H10 0.9800 . ?
C02U HQ 0.9800 . ?
C02U HR 0.9800 . ?
C02U C02W 1.532(5) . ?
C02V H11 0.9800 . ?
C02V HS 0.9800 . ?
C02V HT 0.9800 . ?
C02W C037 1.524(5) . ?
C02W C038 1.548(5) . ?
C02Y H12 0.9800 . ?
C02Y HU 0.9800 . ?
C02Y HV 0.9800 . ?
C02Z H13 0.9800 . ?
C02Z HW 0.9800 . ?
C02Z HX 0.9800 . ?
C030 H03A 0.9800 . ?
C030 H03B 0.9800 . ?
C030 H03C 0.9800 . ?
C032 C03C 1.527(6) . ?
C032 C03G 1.531(7) . ?
C032 C03J 1.502(6) . ?
C033 H03D 0.9800 . ?
C033 H03E 0.9800 . ?
C033 H03F 0.9800 . ?
C035 H03G 0.9800 . ?
C035 H03H 0.9800 . ?
C035 H03I 0.9800 . ?
C036 H03J 0.9800 . ?
C036 H03K 0.9800 . ?
C036 H03L 0.9800 . ?
C037 H03M 0.9800 . ?
C037 H03N 0.9800 . ?
C037 H03O 0.9800 . ?
C038 H03P 0.9800 . ?
C038 H03Q 0.9800 . ?
C038 H03R 0.9800 . ?
C03C H03S 0.9800 . ?
C03C H03T 0.9800 . ?
C03C H03U 0.9800 . ?
C03G H03V 0.9800 . ?
C03G H03W 0.9800 . ?
C03G H03X 0.9800 . ?
C03H H03Y 0.9800 . ?
C03H HY 0.9800 . ?
C03H HZ 0.9800 . ?
C03J H03Z 0.9800 . ?
C03J H15 0.9800 . ?
C03J H16 0.9800 . ?
C03M H03 0.9800 . ?
C03M H17 0.9800 . ?
C03M H18 0.9800 . ?
C03O H14 0.9800 . ?
C03O H19 0.9800 . ?
C03O H20 0.9800 . ?

loop_
_geom_torsion_atom_site_label_1
_geom_torsion_atom_site_label_2
_geom_torsion_atom_site_label_3
_geom_torsion_atom_site_label_4
_geom_torsion
_geom_torsion_site_symmetry_1
_geom_torsion_site_symmetry_2
_geom_torsion_site_symmetry_3
_geom_torsion_site_symmetry_4
_geom_torsion_publ_flag
Nd2 O6 C00M C00O -118.4(9) . . . . ?
Nd2 O6 C00M C01A 62.4(11) . . . . ?
Nd2 O4 C016 C00T -112.6(5) . . . . ?
Nd2 O4 C016 C014 67.9(6) . . . . ?
O3 C00X C01N C01S -179.1(3) . . . . ?
O3 C00X C01N C01W 10.7(4) . . . . ?
O6 C00M C00O C00K -178.7(3) . . . . ?
O6 C00M C00O C018 -3.1(5) . . . . ?
O6 C00M C01A C01C -3.9(4) . . . . ?
O6 C00M C01A C01K 177.1(3) . . . . ?
O2 C00P C013 C010 -8.2(5) . . . . ?
O2 C00P C013 C012 176.2(3) . . . . ?
O1 C00S C00W C011 1.6(4) . . . . ?
O1 C00S C00W C01J -177.3(3) . . . . ?
O1 C00S C01B C021 178.2(3) . . . . ?
O1 C00S C01B C02H -1.7(5) . . . . ?
N2 C00Y C00Z C017 89.9(3) . . . . ?
N2 C00Y C00Z C019 -88.8(3) . . . . ?
N2 C01U C022 N1 0.0(4) . . . . ?
N3 C01M C01O N4 0.2(4) . . . . ?
N5 C02C C02I N6 -0.8(4) . . . . ?
C00J C00P C013 C010 170.3(3) . . . . ?
C00J C00P C013 C012 -5.3(4) . . . . ?
C00J C00Q C01F C012 -3.4(5) . . . . ?
C00J C00Q C01F C02S -179.7(3) . . . . ?
C00K C00O C018 C01G -10.0(4) . . . . ?
C00K C00O C018 C01Q 108.2(3) . . . . ?
C00K C00O C018 C01X -130.4(3) . . . . ?
C00K C01D C01K C01A 0.3(5) . . . . ?
C00K C01D C026 C01P -52.0(4) . . . . ?
C00K C01D C026 C01Y 68.3(4) . . . . ?
C00K C01D C026 C02R -172.7(3) . . . . ?
C00L N1 C1 N2 -178.8(3) . . . . ?
C00L N1 C022 C01U 179.2(3) . . . . ?
C00L C00J C00P O2 12.8(4) . . . . ?
C00L C00J C00P C013 -165.7(3) . . . . ?
C00L C00J C00Q C01F 170.0(3) . . . . ?
C00M C00O C018 C01G 174.5(3) . . . . ?
C00M C00O C018 C01Q -67.4(4) . . . . ?
C00M C00O C018 C01X 54.1(4) . . . . ?
C00M C01A C01C N4 91.8(3) . . . . ?
C00M C01A C01K C01D 1.8(5) . . . . ?
C00N C00T C016 O4 169.0(3) . . . . ?
C00N C00T C016 C014 -11.5(4) . . . . ?
C00N C00T C02K C02B 6.9(4) . . . . ?
C00N C00T C02K C02J 125.8(3) . . . . ?
C00N C00T C02K C02V -112.8(3) . . . . ?
C00N C01H C024 C014 -6.2(5) . . . . ?
C00N C01H C032 C03C -175.7(4) . . . . ?
C00N C01H C032 C03G 67.4(5) . . . . ?
C00N C01H C032 C03J -52.9(5) . . . . ?
C00O C00K C01D C01K -2.1(5) . . . . ?
C00O C00K C01D C026 179.3(3) . . . . ?
C00O C00M C01A C01C 176.9(3) . . . . ?
C00O C00M C01A C01K -2.2(4) . . . . ?
C00P C00J C00L N1 71.0(3) . . . . ?
C00P C00J C00Q C01F 0.1(5) . . . . ?
C00Q C00J C00L N1 -99.3(3) . . . . ?
C00Q C00J C00P O2 -177.1(3) . . . . ?
C00Q C00J C00P C013 4.3(5) . . . . ?
C00Q C01F C02S C02L 64.8(4) . . . . ?
C00Q C01F C02S C033 -175.1(4) . . . . ?
C00Q C01F C02S C036 -54.8(5) . . . . ?
C2 N3 C01M C01O 0.0(4) . . . . ?
C2 N3 C01W C01N -155.9(3) . . . . ?
C2 N4 C01C C01A -56.3(4) . . . . ?
C2 N4 C01O C01M -0.3(4) . . . . ?
C00S C00W C011 N5 86.7(4) . . . . ?
C00S C00W C01J C02G -1.4(5) . . . . ?
C00S C01B C021 C02G -0.3(5) . . . . ?
C00S C01B C02H C02D 62.8(4) . . . . ?
C00S C01B C02H C02Q -59.0(4) . . . . ?
C00S C01B C02H C02Y -177.5(3) . . . . ?
C00T C00N C01H C024 5.1(5) . . . . ?
C00T C00N C01H C032 -173.4(3) . . . . ?
C00U C00X C01N C01S 3.1(5) . . . . ?
C00U C00X C01N C01W -167.1(3) . . . . ?
C00U C01T C01V C01S 1.4(5) . . . . ?
C00U C01T C01V C02O 174.9(3) . . . . ?
C00V C01Z C027 C019 -0.6(5) . . . . ?
C00V C01Z C027 C02W -178.9(3) . . . . ?
C00W C00S C01B C021 -2.5(5) . . . . ?
C00W C00S C01B C02H 177.7(3) . . . . ?
C00W C01J C02G C021 -1.3(5) . . . . ?
C00W C01J C02G C02T 177.6(3) . . . . ?
C00X C00U C01R C02F -61.6(4) . . . . ?
C00X C00U C01R C02M 60.3(4) . . . . ?
C00X C00U C01R C02N -179.4(3) . . . . ?
C00X C00U C01T C01V 2.4(5) . . . . ?
C00X C01N C01S C01V 0.7(5) . . . . ?
C00X C01N C01W N3 77.2(3) . . . . ?
C00Y N2 C1 N1 -173.7(3) . . . . ?
C00Y N2 C01U C022 173.1(3) . . . . ?
C00Y C00Z C017 O5 0.3(4) . . . . ?
C00Y C00Z C017 C00V -180.0(3) . . . . ?
C00Y C00Z C019 C027 179.1(3) . . . . ?
C00Z C019 C027 C01Z 0.5(5) . . . . ?
C00Z C019 C027 C02W 178.8(3) . . . . ?
C011 N5 C3 N6 -172.5(3) . . . . ?
C011 N5 C02C C02I 172.5(3) . . . . ?
C011 C00W C01J C02G 179.7(3) . . . . ?
C012 C01F C02S C02L -111.3(4) . . . . ?
C012 C01F C02S C033 8.8(5) . . . . ?
C012 C01F C02S C036 129.1(4) . . . . ?
C013 C012 C01F C00Q 2.3(5) . . . . ?
C013 C012 C01F C02S 178.5(3) . . . . ?
C1 N1 C00L C00J -160.7(3) . . . . ?
C1 N1 C022 C01U -0.8(4) . . . . ?
C1 N2 C00Y C00Z -47.9(4) . . . . ?
C1 N2 C01U C022 0.7(4) . . . . ?
C016 C00T C02K C02B -172.5(3) . . . . ?
C016 C00T C02K C02J -53.7(4) . . . . ?
C016 C00T C02K C02V 67.8(4) . . . . ?
C016 C014 C024 C01H -1.8(5) . . . . ?
C016 C014 C02A N6 65.6(4) . . . . ?
C017 C00V C01Z C027 -0.3(5) . . . . ?
C017 C00V C028 C025 -64.0(4) . . . . ?
C017 C00V C028 C02E 58.6(4) . . . . ?
C017 C00V C028 C02P 177.2(3) . . . . ?
C017 C00Z C019 C027 0.4(5) . . . . ?
C019 C00Z C017 O5 179.0(3) . . . . ?
C019 C00Z C017 C00V -1.3(4) . . . . ?
C019 C027 C02W C02U 128.8(3) . . . . ?
C019 C027 C02W C037 8.2(5) . . . . ?
C019 C027 C02W C038 -112.2(4) . . . . ?
C01A C00M C00O C00K 0.5(4) . . . . ?
C01A C00M C00O C018 176.1(3) . . . . ?
C01B C00S C00W C011 -177.8(3) . . . . ?
C01B C00S C00W C01J 3.3(5) . . . . ?
C01B C021 C02G C01J 2.2(5) . . . . ?
C01B C021 C02G C02T -176.8(3) . . . . ?
C01C N4 C2 N3 -171.8(3) . . . . ?
C01C N4 C01O C01M 171.8(3) . . . . ?
C01C C01A C01K C01D -177.2(3) . . . . ?
C01D C00K C00O C00M 1.7(5) . . . . ?
C01D C00K C00O C018 -174.0(3) . . . . ?
C01E C010 C013 C00P -175.8(3) . . . . ?
C01E C010 C013 C012 -0.4(4) . . . . ?
C01F C012 C013 C00P 2.1(5) . . . . ?
C01F C012 C013 C010 -173.5(3) . . . . ?
C01H C00N C00T C016 3.8(5) . . . . ?
C01H C00N C00T C02K -175.6(3) . . . . ?
C01J C00W C011 N5 -94.3(3) . . . . ?
C01J C02G C02T C02Z -122.8(4) . . . . ?
C01J C02G C02T C030 -2.7(5) . . . . ?
C01J C02G C02T C035 118.0(4) . . . . ?
C01K C01A C01C N4 -89.1(3) . . . . ?
C01K C01D C026 C01P 129.6(3) . . . . ?
C01K C01D C026 C01Y -110.2(3) . . . . ?
C01K C01D C026 C02R 8.9(4) . . . . ?
C01L C010 C013 C00P 64.6(4) . . . . ?
C01L C010 C013 C012 -119.9(3) . . . . ?
C01M N3 C2 N4 -0.2(3) . . . . ?
C01M N3 C01W C01N 25.0(4) . . . . ?
C01N C01S C01V C01T -2.9(5) . . . . ?
C01N C01S C01V C02O -176.3(3) . . . . ?
C01O N4 C2 N3 0.3(4) . . . . ?
C01O N4 C01C C01A 132.8(3) . . . . ?
C01R C00U C00X O3 -9.8(5) . . . . ?
C01R C00U C00X C01N 167.9(3) . . . . ?
C01R C00U C01T C01V -170.1(3) . . . . ?
C01S C01N C01W N3 -93.3(3) . . . . ?
C01S C01V C02O C03H 88.8(5) . . . . ?
C01S C01V C02O C03M -34.0(6) . . . . ?
C01S C01V C02O C03O -153.8(4) . . . . ?
C01T C00U C00X O3 177.8(3) . . . . ?
C01T C00U C00X C01N -4.5(4) . . . . ?
C01T C00U C01R C02F 110.5(3) . . . . ?
C01T C00U C01R C02M -127.6(3) . . . . ?
C01T C00U C01R C02N -7.2(4) . . . . ?
C01T C01V C02O C03H -84.3(5) . . . . ?
C01T C01V C02O C03M 152.8(5) . . . . ?
C01T C01V C02O C03O 33.0(6) . . . . ?
C01U N2 C00Y C00Z 140.9(3) . . . . ?
C01U N2 C1 N1 -1.2(4) . . . . ?
C01W N3 C2 N4 -179.4(3) . . . . ?
C01W N3 C01M C01O 179.2(3) . . . . ?
C01W C01N C01S C01V 170.9(3) . . . . ?
C01Z C00V C017 O5 -179.1(3) . . . . ?
C01Z C00V C017 C00Z 1.2(4) . . . . ?
C01Z C00V C028 C025 115.1(3) . . . . ?
C01Z C00V C028 C02E -122.3(3) . . . . ?
C01Z C00V C028 C02P -3.7(4) . . . . ?
C01Z C027 C02W C02U -53.0(4) . . . . ?
C01Z C027 C02W C037 -173.6(3) . . . . ?
C01Z C027 C02W C038 66.0(4) . . . . ?
C020 C010 C013 C00P -56.6(4) . . . . ?
C020 C010 C013 C012 118.9(3) . . . . ?
C021 C01B C02H C02D -117.1(3) . . . . ?
C021 C01B C02H C02Q 121.1(3) . . . . ?
C021 C01B C02H C02Y 2.6(5) . . . . ?
C021 C02G C02T C02Z 56.1(4) . . . . ?
C021 C02G C02T C030 176.2(3) . . . . ?
C021 C02G C02T C035 -63.1(4) . . . . ?
C022 N1 C00L C00J 19.3(4) . . . . ?
C022 N1 C1 N2 1.3(4) . . . . ?
C024 C014 C016 O4 -169.7(3) . . . . ?
C024 C014 C016 C00T 10.7(5) . . . . ?
C024 C014 C02A N6 -114.6(3) . . . . ?
C024 C01H C032 C03C 5.9(5) . . . . ?
C024 C01H C032 C03G -111.0(4) . . . . ?
C024 C01H C032 C03J 128.7(4) . . . . ?
C026 C01D C01K C01A 178.8(3) . . . . ?
C028 C00V C017 O5 0.0(5) . . . . ?
C028 C00V C017 C00Z -179.6(3) . . . . ?
C028 C00V C01Z C027 -179.5(3) . . . . ?
C3 N5 C011 C00W -45.7(4) . . . . ?
C3 N5 C02C C02I 1.5(4) . . . . ?
C3 N6 C02A C014 -163.6(3) . . . . ?
C3 N6 C02I C02C -0.2(4) . . . . ?
C02A N6 C3 N5 -177.5(3) . . . . ?
C02A N6 C02I C02C 178.4(3) . . . . ?
C02A C014 C016 O4 10.1(4) . . . . ?
C02A C014 C016 C00T -169.4(3) . . . . ?
C02A C014 C024 C01H 178.4(3) . . . . ?
C02C N5 C011 C00W 144.9(3) . . . . ?
C02C N5 C3 N6 -1.7(4) . . . . ?
C02H C01B C021 C02G 179.6(3) . . . . ?
C02I N6 C3 N5 1.2(4) . . . . ?
C02I N6 C02A C014 17.9(4) . . . . ?
C02K C00T C016 O4 -11.5(5) . . . . ?
C02K C00T C016 C014 168.0(3) . . . . ?
C032 C01H C024 C014 172.3(3) . . . . ?

loop_
_smtbx_masks_void_nr
_smtbx_masks_void_average_x
_smtbx_masks_void_average_y
_smtbx_masks_void_average_z
_smtbx_masks_void_volume
_smtbx_masks_void_count_electrons
_smtbx_masks_void_content
1 -0.592 0.205 0.718 1032.3 228.0 '5.5 THF'
2 -0.714 0.295 0.218 1032.3 227.6 '5.5 THF'
3 -0.946 0.705 0.782 1032.3 232.7 '5.5 THF'
4 -0.061 0.795 0.282 1032.3 232.4 '5.5 THF'
